data_7012330
loop_
_publ_author_name
'Wang, Quan-Ming'
'Mak, Thomas C. W.'

_publ_section_title
;
 An anionic silver(i) column containing a novel asymmetric double cage
 with embedded acetylenediide and unprecedented \m~5~-ligation of the
 nitrate ion
;
_journal_issue 1
_journal_name_full 'Dalton Transactions'
_journal_page_first 25
_journal_page_last 27
_journal_paper_doi 10.1039/b210057f
_journal_year 2003
_chemical_formula_sum 'C76 H72 Ag17 F48 N5 O39'
_chemical_formula_weight 4425.18
_chemical_name_systematic ?
_space_group_IT_number 2
_symmetry_space_group_name_Hall '-P 1'
_symmetry_space_group_name_H-M 'P -1'
_atom_sites_solution_hydrogens geom
_atom_sites_solution_primary direct
_atom_sites_solution_secondary difmap
_audit_creation_method SHELXL-97
_cell_angle_alpha 88.3270(10)
_cell_angle_beta 72.5820(10)
_cell_angle_gamma 83.7880(10)
_cell_formula_units_Z 2
_cell_length_a 14.4540(8)
_cell_length_b 20.4470(11)
_cell_length_c 22.2631(12)
_cell_measurement_temperature 293(2)
_cell_volume 6241.1(6)
_computing_structure_refinement 'SHELXL-97 (Sheldrick, 1997)'
_computing_structure_solution 'SHELXS-97 (Sheldrick, 1990)'
_diffrn_ambient_temperature 293(2)
_diffrn_measured_fraction_theta_full 0.979
_diffrn_measured_fraction_theta_max 0.979
_diffrn_radiation_monochromator graphite
_diffrn_radiation_source 'fine-focus sealed tube'
_diffrn_radiation_type MoK\a
_diffrn_radiation_wavelength 0.71073
_diffrn_reflns_av_R_equivalents 0.0259
_diffrn_reflns_av_sigmaI/netI 0.0549
_diffrn_reflns_limit_h_max 18
_diffrn_reflns_limit_h_min -19
_diffrn_reflns_limit_k_max 21
_diffrn_reflns_limit_k_min -27
_diffrn_reflns_limit_l_max 25
_diffrn_reflns_limit_l_min -29
_diffrn_reflns_number 42427
_diffrn_reflns_theta_full 28.02
_diffrn_reflns_theta_max 28.02
_diffrn_reflns_theta_min 1.00
_exptl_absorpt_coefficient_mu 2.746
_exptl_absorpt_correction_T_max 1.000
_exptl_absorpt_correction_T_min 0.608
_exptl_absorpt_correction_type SADABS
_exptl_crystal_colour colorless
_exptl_crystal_density_diffrn 2.355
_exptl_crystal_density_method 'not measured'
_exptl_crystal_description block
_exptl_crystal_F_000 4212
_exptl_crystal_size_max 0.42
_exptl_crystal_size_mid 0.38
_exptl_crystal_size_min 0.36
_refine_diff_density_max 3.053
_refine_diff_density_min -1.465
_refine_diff_density_rms 0.173
_refine_ls_extinction_method none
_refine_ls_goodness_of_fit_ref 0.944
_refine_ls_hydrogen_treatment mixed
_refine_ls_matrix_type fullcycle
_refine_ls_number_parameters 1634
_refine_ls_number_reflns 29564
_refine_ls_number_restraints 498
_refine_ls_restrained_S_all 0.954
_refine_ls_R_factor_all 0.1132
_refine_ls_R_factor_gt 0.0610
_refine_ls_shift/su_max 0.001
_refine_ls_shift/su_mean 0.000
_refine_ls_structure_factor_coef Fsqd
_refine_ls_weighting_details 'calc w=1/[\s^2^(Fo^2^)+(0.1168P)^2^+0.0000P] where P=(Fo^2^+2Fc^2^)/3'
_refine_ls_weighting_scheme calc
_refine_ls_wR_factor_gt 0.1677
_refine_ls_wR_factor_ref 0.1990
_reflns_number_gt 15843
_reflns_number_total 29564
_reflns_threshold_expression >2sigma(I)
_cod_data_source_file b210057f.txt
_cod_data_source_block p73
_cod_database_code 7012330

loop_
_symmetry_equiv_pos_as_xyz
'x, y, z'
'-x, -y, -z'

loop_
_atom_site_label
_atom_site_type_symbol
_atom_site_fract_x
_atom_site_fract_y
_atom_site_fract_z
_atom_site_U_iso_or_equiv
_atom_site_adp_type
_atom_site_occupancy
_atom_site_symmetry_multiplicity
_atom_site_calc_flag
_atom_site_refinement_flags
_atom_site_disorder_assembly
_atom_site_disorder_group
Ag1 Ag 0.19806(4) 0.27528(3) 0.30536(3) 0.051 Uani 1 1 d . . .
Ag2 Ag 0.31686(4) 0.21986(3) 0.18802(3) 0.054 Uani 1 1 d . . .
Ag3 Ag 0.34796(4) 0.36865(3) 0.23137(3) 0.065 Uani 1 1 d . . .
Ag4 Ag 0.32105(4) 0.30777(4) 0.38214(3) 0.065 Uani 1 1 d . . .
Ag5 Ag 0.34017(4) 0.15324(3) 0.32590(3) 0.060 Uani 1 1 d . . .
Ag6 Ag 0.52310(4) 0.15123(3) 0.21031(3) 0.061 Uani 1 1 d . . .
Ag7 Ag 0.52851(4) 0.28316(3) 0.15751(3) 0.062 Uani 1 1 d . . .
Ag8 Ag 0.51186(5) 0.33785(3) 0.28069(3) 0.060 Uani 1 1 d . . .
Ag9 Ag 0.50843(4) 0.21019(3) 0.33311(3) 0.060 Uani 1 1 d . . .
Ag10 Ag 0.19736(4) 0.18966(4) 0.11387(3) 0.064 Uani 1 1 d . A .
Ag11 Ag -0.01226(5) 0.21793(4) 0.17921(3) 0.083 Uani 1 1 d . A .
Ag12 Ag 0.15033(4) 0.33735(3) 0.16360(3) 0.060 Uani 1 1 d . A .
Ag13 Ag -0.02817(5) 0.33867(3) 0.27393(4) 0.069 Uani 1 1 d . A .
Ag14 Ag -0.03473(4) 0.20805(3) 0.32637(3) 0.068 Uani 1 1 d . A .
Ag15 Ag 0.14464(4) 0.12647(3) 0.25375(3) 0.063 Uani 1 1 d . A .
Ag16 Ag -0.25149(5) 0.10194(4) 0.31730(4) 0.074 Uani 1 1 d . B .
Ag17 Ag -0.24300(5) 0.39844(4) 0.18944(4) 0.080 Uani 1 1 d . B .
C1 C 0.1554(5) 0.2325(4) 0.2104(3) 0.052 Uani 1 1 d . . .
C2 C 0.0729(5) 0.2495(4) 0.2457(4) 0.054 Uani 1 1 d . . .
C3 C 0.3603(5) 0.2639(4) 0.2860(3) 0.054 Uani 1 1 d . . .
C4 C 0.4434(5) 0.2488(4) 0.2539(3) 0.050 Uani 1 1 d . . .
N5 N -0.2706(4) 0.2509(3) 0.2529(3) 0.057 Uani 1 1 d . . .
O1 O -0.1895(5) 0.2398(5) 0.2238(5) 0.134 Uani 1 1 d . . .
O2 O -0.3171(5) 0.3009(4) 0.2472(5) 0.135 Uani 1 1 d . . .
O3 O -0.3178(5) 0.2143(5) 0.2890(5) 0.147 Uani 1 1 d . . .
C11 C 0.3847(5) 0.0506(4) 0.2067(4) 0.057 Uani 1 1 d D . .
C12 C 0.3525(4) -0.0067(3) 0.1858(4) 0.108 Uani 1 1 d D . .
C21 C 0.7149(5) 0.1820(4) 0.1053(3) 0.054 Uani 1 1 d D A .
C22 C 0.8104(4) 0.1614(3) 0.0568(3) 0.076 Uani 1 1 d D . .
C31 C -0.2183(5) 0.3104(4) 0.3821(4) 0.060 Uani 1 1 d D B .
C32 C -0.3124(4) 0.3317(3) 0.4322(3) 0.076 Uani 1 1 d D . .
C41 C 0.4298(5) 0.1606(4) 0.0605(4) 0.058 Uani 1 1 d D . .
C42 C 0.5179(4) 0.1344(4) 0.0117(3) 0.099 Uani 1 1 d D . .
C51 C 0.1049(6) 0.1537(4) 0.4113(4) 0.063 Uani 1 1 d D B .
C52 C 0.1274(4) 0.1425(3) 0.4721(3) 0.100 Uani 1 1 d D . .
C61 C 0.0838(5) 0.3363(4) 0.4314(3) 0.053 Uani 1 1 d D . .
C62 C -0.0079(4) 0.3612(3) 0.4810(3) 0.079 Uani 1 1 d D . .
C71 C -0.0230(6) 0.0463(4) 0.3170(4) 0.061 Uani 1 1 d D B .
C72 C -0.0659(4) -0.0155(3) 0.3379(3) 0.094 Uani 1 1 d D . .
C81 C 0.0667(6) 0.2780(4) 0.0423(4) 0.071 Uani 1 1 d D E .
C82 C 0.0575(4) 0.3159(3) -0.0128(3) 0.104 Uani 1 1 d D . .
C91 C 0.4332(6) 0.2235(4) 0.4743(4) 0.064 Uani 1 1 d D . .
C92 C 0.4301(5) 0.2054(4) 0.5388(3) 0.107 Uani 1 1 d D . .
C101 C 0.3999(6) 0.3436(4) 0.0797(4) 0.061 Uani 1 1 d D A .
C102 C 0.3777(5) 0.3589(4) 0.0209(4) 0.109 Uani 1 1 d D . .
C111 C 0.4333(7) 0.4414(4) 0.3791(4) 0.066 Uani 1 1 d D . .
C112 C 0.4254(5) 0.5052(4) 0.4106(4) 0.151 Uani 1 1 d D . .
C121 C 0.1159(5) 0.4413(4) 0.2863(4) 0.058 Uani 1 1 d D A .
C122 C 0.1504(4) 0.4946(3) 0.3138(3) 0.089 Uani 1 1 d D . .
C131 C -0.0133(6) 0.4390(4) 0.1549(4) 0.066 Uani 1 1 d D A .
C132 C -0.0541(4) 0.4979(3) 0.1291(3) 0.114 Uani 1 1 d D . .
C141 C 0.0620(7) 0.0730(4) 0.1265(4) 0.067 Uani 1 1 d D E .
C142 C 0.0510(5) 0.0046(4) 0.1122(3) 0.108 Uani 1 1 d D . .
C151 C 0.5072(6) 0.0542(4) 0.3426(4) 0.064 Uani 1 1 d D C .
C152 C 0.5512(4) -0.0073(3) 0.3638(3) 0.110 Uani 1 1 d D . .
C161 C 0.5169(6) 0.4523(4) 0.1811(4) 0.065 Uani 1 1 d D A .
C162 C 0.5604(4) 0.5141(3) 0.1628(3) 0.121 Uani 1 1 d D . .
O11 O 0.4737(4) 0.0504(3) 0.1942(3) 0.066 Uani 1 1 d . . .
O12 O 0.3178(4) 0.0924(3) 0.2360(3) 0.064 Uani 1 1 d . . .
O21 O 0.6799(4) 0.1392(3) 0.1415(3) 0.068 Uani 1 1 d . . .
O22 O 0.6837(4) 0.2406(3) 0.1007(3) 0.071 Uani 1 1 d . . .
O31 O -0.1830(4) 0.3533(3) 0.3456(3) 0.071 Uani 1 1 d . . .
O32 O -0.1873(4) 0.2516(3) 0.3881(3) 0.071 Uani 1 1 d . . .
O41 O 0.4438(4) 0.1811(3) 0.1088(2) 0.068 Uani 1 1 d . . .
O42 O 0.3557(4) 0.1586(4) 0.0468(3) 0.084 Uani 1 1 d . . .
O51 O 0.1727(4) 0.1523(4) 0.3617(3) 0.082 Uani 1 1 d . . .
O52 O 0.0143(5) 0.1652(4) 0.4176(3) 0.090 Uani 1 1 d . . .
O61 O 0.0714(4) 0.3163(4) 0.3833(3) 0.086 Uani 1 1 d . . .
O62 O 0.1587(4) 0.3380(4) 0.4450(3) 0.098 Uani 1 1 d . . .
O71 O 0.0671(4) 0.0410(3) 0.2952(3) 0.082 Uani 1 1 d . . .
O72 O -0.0809(4) 0.0962(3) 0.3237(3) 0.068 Uani 1 1 d . . .
O81 O 0.1469(5) 0.2468(4) 0.0353(3) 0.106 Uani 1 1 d . . .
O82 O -0.0075(4) 0.2820(3) 0.0880(3) 0.080 Uani 1 1 d . . .
O91 O 0.3630(5) 0.2626(4) 0.4694(3) 0.089 Uani 1 1 d . . .
O92 O 0.5007(4) 0.1947(3) 0.4322(3) 0.072 Uani 1 1 d . . .
O101 O 0.4873(4) 0.3338(3) 0.0746(3) 0.076 Uani 1 1 d . . .
O102 O 0.3292(4) 0.3425(3) 0.1263(3) 0.075 Uani 1 1 d . . .
O111 O 0.3640(5) 0.4103(3) 0.4045(3) 0.096 Uani 1 1 d . . .
O112 O 0.5042(4) 0.4284(3) 0.3331(3) 0.070 Uani 1 1 d . . .
O121 O 0.0271(4) 0.4411(3) 0.2992(3) 0.079 Uani 1 1 d . . .
O122 O 0.1817(4) 0.4001(3) 0.2534(3) 0.070 Uani 1 1 d . . .
O131 O -0.0735(4) 0.4075(3) 0.1923(3) 0.078 Uani 1 1 d . . .
O132 O 0.0755(4) 0.4296(3) 0.1345(3) 0.083 Uani 1 1 d . . .
O141 O 0.1405(5) 0.0926(4) 0.0974(4) 0.104 Uani 1 1 d . . .
O142 O -0.0099(4) 0.1028(3) 0.1630(3) 0.074 Uani 1 1 d . . .
O151 O 0.4176(4) 0.0620(3) 0.3565(3) 0.080 Uani 1 1 d . . .
O152 O 0.5679(4) 0.0915(3) 0.3140(3) 0.070 Uani 1 1 d . . .
O161 O 0.5746(4) 0.4054(3) 0.1827(3) 0.067 Uani 1 1 d . . .
O162 O 0.4281(4) 0.4570(3) 0.1931(3) 0.079 Uani 1 1 d . . .
F11 F 0.3823(10) -0.0166(6) 0.1247(4) 0.293 Uani 1 1 d D . .
F12 F 0.3852(9) -0.0631(3) 0.2051(7) 0.263 Uani 1 1 d D . .
F13 F 0.2597(4) -0.0117(4) 0.1969(6) 0.223 Uani 1 1 d D . .
F21 F 0.8755(7) 0.1297(8) 0.0804(5) 0.176 Uani 0.50 1 d PD A 1
F22 F 0.8554(7) 0.2097(4) 0.0237(5) 0.091 Uani 0.50 1 d PD A 1
F23 F 0.8025(7) 0.1219(6) 0.0134(5) 0.116 Uani 0.50 1 d PD A 1
F21' F 0.8848(6) 0.1886(7) 0.0643(6) 0.129 Uani 0.50 1 d PD A 2
F22' F 0.8130(10) 0.1733(9) -0.0020(3) 0.205 Uani 0.50 1 d PD A 2
F23' F 0.8368(9) 0.0976(3) 0.0567(7) 0.134 Uani 0.50 1 d PD A 2
F31 F -0.3809(7) 0.3608(9) 0.4103(5) 0.229 Uani 0.50 1 d PD B 1
F32 F -0.3018(9) 0.3730(7) 0.4734(6) 0.177 Uani 0.50 1 d PD B 1
F33 F -0.3548(8) 0.2847(4) 0.4690(5) 0.105 Uani 0.50 1 d PD B 1
F31' F -0.3879(5) 0.3066(7) 0.4240(7) 0.146 Uani 0.50 1 d PD B 2
F32' F -0.3394(8) 0.3955(3) 0.4348(6) 0.110 Uani 0.50 1 d PD B 2
F33' F -0.3155(11) 0.3157(9) 0.4904(3) 0.177 Uani 0.50 1 d PD B 2
F41 F 0.5243(8) 0.0709(4) 0.0011(6) 0.247 Uani 1 1 d D . .
F42 F 0.5267(5) 0.1538(5) -0.0462(3) 0.166 Uani 1 1 d D . .
F43 F 0.6015(4) 0.1392(7) 0.0212(4) 0.253 Uani 1 1 d D . .
F51 F 0.0788(9) 0.0938(5) 0.5009(6) 0.196 Uani 0.50 1 d PD C 1
F52 F 0.0974(10) 0.1921(5) 0.5122(5) 0.169 Uani 0.50 1 d PD C 1
F53 F 0.2202(5) 0.1236(9) 0.4638(7) 0.208 Uani 0.50 1 d PD C 1
F51' F 0.0634(8) 0.1709(7) 0.5222(4) 0.194 Uani 0.50 1 d PD C 2
F52' F 0.2133(7) 0.1617(9) 0.4681(6) 0.242 Uani 0.50 1 d PD C 2
F53' F 0.1346(15) 0.0788(4) 0.4835(8) 0.279 Uani 0.50 1 d PD C 2
F61 F -0.0075(6) 0.4232(3) 0.4948(4) 0.168 Uani 1 1 d D . .
F62 F -0.0886(4) 0.3601(5) 0.4654(3) 0.160 Uani 1 1 d D . .
F63 F -0.0173(5) 0.3334(5) 0.5363(3) 0.156 Uani 1 1 d D . .
F71 F -0.1497(7) -0.0093(6) 0.3830(6) 0.151 Uani 0.50 1 d PD D 1
F72 F -0.0894(13) -0.0430(7) 0.2924(5) 0.244 Uani 0.50 1 d PD D 1
F73 F -0.0141(9) -0.0631(6) 0.3578(9) 0.207 Uani 0.50 1 d PD D 1
F71' F -0.0868(12) -0.0269(8) 0.3989(4) 0.215 Uani 0.50 1 d PD D 2
F72' F -0.1480(6) -0.0216(5) 0.3257(7) 0.146 Uani 0.50 1 d PD D 2
F73' F -0.0093(7) -0.0690(4) 0.3134(6) 0.117 Uani 0.50 1 d PD D 2
F81 F 0.0172(10) 0.2869(6) -0.0491(6) 0.202 Uani 0.50 1 d PD E 1
F82 F 0.0018(10) 0.3713(5) 0.0055(6) 0.210 Uani 0.50 1 d PD E 1
F83 F 0.1395(7) 0.3339(8) -0.0506(6) 0.209 Uani 0.50 1 d PD E 1
F81' F 0.0726(10) 0.2762(6) -0.0612(5) 0.194 Uani 0.50 1 d PD E 2
F82' F -0.0245(6) 0.3517(7) -0.0119(5) 0.171 Uani 0.50 1 d PD E 2
F83' F 0.1250(8) 0.3568(6) -0.0323(7) 0.198 Uani 0.50 1 d PD E 2
F91 F 0.3591(7) 0.1714(7) 0.5699(4) 0.251 Uani 1 1 d D . .
F92 F 0.4194(9) 0.2566(5) 0.5752(4) 0.257 Uani 1 1 d D . .
F93 F 0.5107(5) 0.1756(5) 0.5460(3) 0.157 Uani 1 1 d D . .
F101 F 0.4196(8) 0.4107(5) -0.0065(5) 0.234 Uani 1 1 d D . .
F102 F 0.4182(9) 0.3171(6) -0.0256(4) 0.242 Uani 1 1 d D . .
F103 F 0.2872(5) 0.3784(6) 0.0229(4) 0.202 Uani 1 1 d D . .
F111 F 0.3449(7) 0.5450(4) 0.4176(6) 0.200 Uani 1 1 d D . .
F112 F 0.4207(9) 0.5023(5) 0.4706(4) 0.229 Uani 1 1 d D . .
F113 F 0.4955(9) 0.5415(5) 0.3842(6) 0.311 Uani 1 1 d D . .
F121 F 0.1396(8) 0.5503(3) 0.2848(5) 0.193 Uani 1 1 d D . .
F122 F 0.1025(6) 0.5115(5) 0.3721(3) 0.176 Uani 1 1 d D . .
F123 F 0.2429(4) 0.4880(5) 0.3115(5) 0.196 Uani 1 1 d D . .
F131 F -0.0388(10) 0.5508(4) 0.1556(6) 0.171 Uani 0.50 1 d PD F 1
F132 F -0.1476(5) 0.5064(6) 0.1355(9) 0.325 Uani 0.50 1 d PD F 1
F133 F -0.0126(9) 0.5101(6) 0.0693(4) 0.132 Uani 0.50 1 d PD F 1
F13A F 0.0026(8) 0.5407(6) 0.0968(9) 0.326 Uani 0.50 1 d PD F 2
F13B F -0.1206(10) 0.5336(7) 0.1728(5) 0.227 Uani 0.50 1 d PD F 2
F13C F -0.1046(11) 0.4866(7) 0.0905(7) 0.242 Uani 0.50 1 d PD F 2
F141 F -0.0162(9) -0.0244(4) 0.1545(6) 0.284 Uani 1 1 d D . .
F142 F 0.0295(10) 0.0006(5) 0.0590(5) 0.253 Uani 1 1 d D . .
F143 F 0.1304(5) -0.0375(4) 0.0983(6) 0.182 Uani 1 1 d D . .
F151 F 0.5447(11) -0.0591(4) 0.3322(5) 0.177 Uani 0.50 1 d PD G 1
F152 F 0.5012(8) -0.0223(6) 0.4218(4) 0.137 Uani 0.50 1 d PD G 1
F153 F 0.6412(6) -0.0135(8) 0.3667(8) 0.286 Uani 0.50 1 d PD G 1
F15A F 0.5041(9) -0.0590(5) 0.3642(8) 0.162 Uani 0.50 1 d PD G 2
F15B F 0.5684(14) -0.0084(9) 0.4187(5) 0.289 Uani 0.50 1 d PD G 2
F15C F 0.6378(6) -0.0271(6) 0.3246(6) 0.172 Uani 0.50 1 d PD G 2
F161 F 0.6393(8) 0.5240(7) 0.1775(9) 0.398 Uani 0.50 1 d PD H 1
F162 F 0.5860(16) 0.5241(9) 0.1015(4) 0.330 Uani 0.50 1 d PD H 1
F163 F 0.5017(9) 0.5679(5) 0.1831(10) 0.225 Uani 0.50 1 d PD H 1
F16A F 0.5798(12) 0.5414(7) 0.2101(5) 0.218 Uani 0.50 1 d PD H 2
F16B F 0.5070(7) 0.5628(5) 0.1454(6) 0.123 Uani 0.50 1 d PD H 2
F16C F 0.6452(6) 0.5125(6) 0.1189(6) 0.128 Uani 0.50 1 d PD H 2
O1W O -0.1953(5) 0.3441(3) 0.0952(3) 0.088 Uani 1 1 d . . .
O2W O -0.2967(5) 0.4461(3) 0.2882(4) 0.095 Uani 1 1 d . . .
O3W O -0.2013(4) 0.0679(3) 0.2137(3) 0.080 Uani 1 1 d . . .
O4W O -0.3044(5) 0.1452(3) 0.4195(3) 0.083 Uani 1 1 d . . .
N1 N 0.2806(6) 0.0805(4) -0.0970(4) 0.085 Uani 1 1 d D . .
C011 C 0.3311(7) 0.2424(5) -0.1267(4) 0.146 Uiso 1 1 d GD . .
H01A H 0.3071 0.2465 -0.0832 0.176 Uiso 1 1 calc R . .
C012 C 0.3342(8) 0.2979(4) -0.1645(5) 0.179 Uiso 1 1 d G . .
H01B H 0.3122 0.3392 -0.1462 0.214 Uiso 1 1 calc R . .
C013 C 0.3701(9) 0.2917(5) -0.2296(5) 0.205 Uiso 1 1 d G . .
H01C H 0.3721 0.3288 -0.2549 0.246 Uiso 1 1 calc R . .
C014 C 0.4029(9) 0.2299(6) -0.2569(4) 0.216 Uiso 1 1 d G . .
H01D H 0.4269 0.2257 -0.3005 0.259 Uiso 1 1 calc R . .
C015 C 0.3999(8) 0.1744(5) -0.2191(4) 0.172 Uiso 1 1 d GD . .
H01E H 0.4218 0.1330 -0.2374 0.206 Uiso 1 1 calc R . .
C016 C 0.3640(7) 0.1806(4) -0.1540(4) 0.111 Uiso 1 1 d GD . .
C017 C 0.3623(8) 0.1197(5) -0.1107(5) 0.111 Uiso 1 1 d D . .
H01F H 0.4211 0.0907 -0.1294 0.133 Uiso 1 1 calc R . .
H01G H 0.3667 0.1347 -0.0708 0.133 Uiso 1 1 calc R . .
C018 C 0.1877(9) 0.1214(7) -0.0681(6) 0.141 Uiso 1 1 d D . .
H01H H 0.1792 0.1565 -0.0962 0.211 Uiso 1 1 calc R . .
H01I H 0.1889 0.1394 -0.0291 0.211 Uiso 1 1 calc R . .
H01J H 0.1346 0.0947 -0.0604 0.211 Uiso 1 1 calc R . .
C019 C 0.2788(12) 0.0490(8) -0.1545(6) 0.154 Uiso 1 1 d D . .
H01K H 0.3395 0.0225 -0.1722 0.231 Uiso 1 1 calc R . .
H01L H 0.2693 0.0820 -0.1842 0.231 Uiso 1 1 calc R . .
H01M H 0.2263 0.0216 -0.1448 0.231 Uiso 1 1 calc R . .
C020 C 0.2938(12) 0.0263(7) -0.0547(7) 0.153 Uiso 1 1 d D . .
H02H H 0.3545 0.0002 -0.0735 0.229 Uiso 1 1 calc R . .
H02I H 0.2411 -0.0007 -0.0475 0.229 Uiso 1 1 calc R . .
H02J H 0.2943 0.0438 -0.0153 0.229 Uiso 1 1 calc R . .
N2 N -0.1936(6) -0.4227(4) 0.3946(4) 0.092 Uani 1 1 d D . .
C021 C -0.1334(7) -0.2682(5) 0.3676(4) 0.159 Uiso 1 1 d GD . .
H02A H -0.1403 -0.2703 0.4105 0.191 Uiso 1 1 calc R . .
C022 C -0.1438(8) -0.2076(4) 0.3391(6) 0.180 Uiso 1 1 d G . .
H02B H -0.1577 -0.1692 0.3628 0.216 Uiso 1 1 calc R . .
C023 C -0.1334(9) -0.2045(5) 0.2749(6) 0.211 Uiso 1 1 d G . .
H02C H -0.1404 -0.1640 0.2558 0.253 Uiso 1 1 calc R . .
C024 C -0.1126(9) -0.2620(7) 0.2394(4) 0.206 Uiso 1 1 d G . .
H02D H -0.1056 -0.2599 0.1965 0.247 Uiso 1 1 calc R . .
C025 C -0.1022(9) -0.3226(5) 0.2680(4) 0.232 Uiso 1 1 d GD . .
H02E H -0.0882 -0.3610 0.2442 0.279 Uiso 1 1 calc R . .
C026 C -0.1126(8) -0.3257(4) 0.3321(4) 0.119 Uiso 1 1 d GD . .
C027 C -0.1047(9) -0.3922(6) 0.3663(6) 0.144 Uiso 1 1 d D . .
H02F H -0.0601 -0.4232 0.3363 0.172 Uiso 1 1 calc R . .
H02G H -0.0751 -0.3857 0.3992 0.172 Uiso 1 1 calc R . .
C028 C -0.2645(11) -0.3815(8) 0.4408(7) 0.167 Uiso 1 1 d D . .
H02K H -0.2818 -0.3414 0.4214 0.250 Uiso 1 1 calc R . .
H02L H -0.2377 -0.3716 0.4736 0.250 Uiso 1 1 calc R . .
H02M H -0.3215 -0.4040 0.4584 0.250 Uiso 1 1 calc R . .
C029 C -0.2224(16) -0.4459(11) 0.3430(9) 0.248 Uiso 1 1 d D . .
H02N H -0.2383 -0.4090 0.3189 0.372 Uiso 1 1 calc R . .
H02O H -0.2784 -0.4696 0.3592 0.372 Uiso 1 1 calc R . .
H02P H -0.1697 -0.4744 0.3165 0.372 Uiso 1 1 calc R . .
C030 C -0.1744(13) -0.4812(7) 0.4293(8) 0.185 Uiso 1 1 d D . .
H03H H -0.2341 -0.5003 0.4482 0.278 Uiso 1 1 calc R . .
H03I H -0.1475 -0.4695 0.4616 0.278 Uiso 1 1 calc R . .
H03J H -0.1288 -0.5125 0.4011 0.278 Uiso 1 1 calc R . .
N3 N 0.2221(10) 0.9006(7) 0.4264(6) 0.174 Uani 1 1 d D . .
C031 C 0.3315(11) 0.7610(9) 0.3756(8) 0.509 Uiso 1 1 d GD . .
H03A H 0.3779 0.7766 0.3912 0.610 Uiso 1 1 calc R . .
C032 C 0.3581(13) 0.7092(9) 0.3327(8) 0.458 Uiso 1 1 d G . .
H03B H 0.4224 0.6902 0.3196 0.550 Uiso 1 1 calc R . .
C033 C 0.2888(17) 0.6857(8) 0.3094(7) 0.284 Uiso 1 1 d G . .
H03C H 0.3067 0.6511 0.2808 0.340 Uiso 1 1 calc R . .
C034 C 0.1927(15) 0.7141(9) 0.3291(8) 0.315 Uiso 1 1 d G . .
H03D H 0.1463 0.6984 0.3135 0.378 Uiso 1 1 calc R . .
C035 C 0.1660(11) 0.7659(9) 0.3719(9) 0.433 Uiso 1 1 d GD . .
H03E H 0.1018 0.7849 0.3851 0.519 Uiso 1 1 calc R . .
C036 C 0.2354(12) 0.7893(8) 0.3952(8) 0.436 Uiso 1 1 d GD . .
C037 C 0.2022(15) 0.8366(8) 0.4543(8) 0.338 Uiso 1 1 d D . .
H03F H 0.1334 0.8358 0.4764 0.406 Uiso 1 1 calc R . .
H03G H 0.2396 0.8248 0.4833 0.406 Uiso 1 1 calc R . .
C038 C 0.3236(12) 0.8835(12) 0.3929(11) 0.262 Uiso 1 1 d D . .
H03K H 0.3521 0.9223 0.3741 0.393 Uiso 1 1 calc R . .
H03L H 0.3291 0.8520 0.3605 0.393 Uiso 1 1 calc R . .
H03M H 0.3571 0.8649 0.4216 0.393 Uiso 1 1 calc R . .
C039 C 0.162(2) 0.9027(14) 0.3855(12) 0.401 Uiso 1 1 d D . .
H03N H 0.1639 0.9443 0.3643 0.602 Uiso 1 1 calc R . .
H03O H 0.0964 0.8972 0.4097 0.602 Uiso 1 1 calc R . .
H03P H 0.1862 0.8679 0.3549 0.602 Uiso 1 1 calc R . .
C040 C 0.176(2) 0.9410(10) 0.4806(11) 0.380 Uiso 1 1 d D . .
H04H H 0.1877 0.9859 0.4705 0.570 Uiso 1 1 calc R . .
H04I H 0.2021 0.9265 0.5142 0.570 Uiso 1 1 calc R . .
H04J H 0.1070 0.9376 0.4934 0.570 Uiso 1 1 calc R . .
N4 N 0.2615(9) -0.4027(6) 0.0752(6) 0.163 Uani 1 1 d D . .
C041 C 0.1848(12) -0.2807(9) 0.1266(9) 0.419 Uiso 1 1 d GD . .
H04A H 0.1487 -0.3055 0.1094 0.503 Uiso 1 1 calc R . .
C042 C 0.1417(13) -0.2223(10) 0.1581(10) 0.475 Uiso 1 1 d G . .
H04B H 0.0768 -0.2081 0.1620 0.570 Uiso 1 1 calc R . .
C043 C 0.1956(18) -0.1851(8) 0.1838(8) 0.309 Uiso 1 1 d G . .
H04C H 0.1668 -0.1461 0.2049 0.371 Uiso 1 1 calc R . .
C044 C 0.2926(18) -0.2064(9) 0.1780(10) 0.369 Uiso 1 1 d G . .
H04D H 0.3286 -0.1815 0.1952 0.443 Uiso 1 1 calc R . .
C045 C 0.3356(13) -0.2648(10) 0.1465(11) 0.521 Uiso 1 1 d GD . .
H04E H 0.4005 -0.2790 0.1426 0.625 Uiso 1 1 calc R . .
C046 C 0.2817(12) -0.3019(8) 0.1208(9) 0.507 Uiso 1 1 d GD . .
C047 C 0.3126(16) -0.3791(9) 0.1144(11) 0.466 Uiso 1 1 d D . .
H04F H 0.3825 -0.3881 0.0954 0.559 Uiso 1 1 calc R . .
H04G H 0.2946 -0.3999 0.1554 0.559 Uiso 1 1 calc R . .
C048 C 0.1606(12) -0.3853(14) 0.1060(12) 0.304 Uiso 1 1 d D . .
H04K H 0.1252 -0.4224 0.1062 0.456 Uiso 1 1 calc R . .
H04L H 0.1366 -0.3494 0.0841 0.456 Uiso 1 1 calc R . .
H04M H 0.1521 -0.3722 0.1486 0.456 Uiso 1 1 calc R . .
C049 C 0.287(2) -0.3628(14) 0.0205(10) 0.387 Uiso 1 1 d D . .
H04N H 0.2561 -0.3190 0.0304 0.580 Uiso 1 1 calc R . .
H04O H 0.2669 -0.3808 -0.0121 0.580 Uiso 1 1 calc R . .
H04P H 0.3569 -0.3618 0.0065 0.580 Uiso 1 1 calc R . .
C050 C 0.305(3) -0.4669(10) 0.0563(16) 0.479 Uiso 1 1 d D . .
H05A H 0.3722 -0.4656 0.0334 0.718 Uiso 1 1 calc R . .
H05B H 0.2719 -0.4848 0.0298 0.718 Uiso 1 1 calc R . .
H05C H 0.2992 -0.4942 0.0928 0.718 Uiso 1 1 calc R . .

loop_
_atom_site_aniso_label
_atom_site_aniso_U_11
_atom_site_aniso_U_22
_atom_site_aniso_U_33
_atom_site_aniso_U_23
_atom_site_aniso_U_13
_atom_site_aniso_U_12
Ag1 0.041 0.064 0.047 -0.014 -0.011 -0.001
Ag2 0.041 0.068 0.049 -0.015 -0.010 -0.001
Ag3 0.042 0.056 0.092 0.001 -0.018 0.002
Ag4 0.051 0.092 0.053 -0.025 -0.016 0.002
Ag5 0.042 0.061 0.076 0.005 -0.014 -0.006
Ag6 0.048 0.057 0.070 -0.014 -0.005 -0.003
Ag7 0.048 0.075 0.054 0.000 -0.008 0.007
Ag8 0.060 0.055 0.072 -0.006 -0.025 -0.012
Ag9 0.056 0.063 0.068 0.002 -0.030 -0.004
Ag10 0.051 0.087 0.054 -0.025 -0.017 0.003
Ag11 0.045 0.125 0.080 -0.036 -0.023 0.000
Ag12 0.048 0.063 0.066 0.003 -0.012 -0.004
Ag13 0.044 0.058 0.092 -0.005 -0.001 0.001
Ag14 0.043 0.076 0.073 0.010 -0.003 0.005
Ag15 0.046 0.054 0.083 -0.005 -0.012 0.000
Ag16 0.058 0.075 0.086 -0.001 -0.024 0.006
Ag17 0.064 0.080 0.097 0.002 -0.019 -0.018
C1 0.037 0.068 0.050 -0.025 -0.013 0.003
C2 0.043 0.061 0.055 -0.011 -0.011 0.001
C3 0.039 0.068 0.056 -0.016 -0.013 -0.001
C4 0.038 0.061 0.053 -0.017 -0.017 0.000
N5 0.047 0.050 0.073 0.000 -0.019 -0.003
O1 0.038 0.165 0.170 -0.019 0.004 0.014
O2 0.074 0.067 0.258 0.044 -0.045 -0.008
O3 0.055 0.149 0.232 0.096 -0.046 -0.011
C11 0.046 0.058 0.065 -0.006 -0.015 -0.002
C12 0.065 0.066 0.179 -0.062 -0.016 0.012
C21 0.031 0.075 0.052 -0.021 -0.008 0.000
C22 0.053 0.097 0.069 -0.006 -0.007 -0.002
C31 0.032 0.087 0.060 -0.023 -0.009 -0.003
C32 0.055 0.065 0.093 -0.012 0.001 -0.002
C41 0.045 0.064 0.062 -0.016 -0.012 -0.002
C42 0.076 0.144 0.074 -0.054 -0.031 0.046
C51 0.059 0.075 0.057 -0.001 -0.018 -0.015
C52 0.069 0.140 0.091 0.022 -0.027 -0.004
C61 0.047 0.049 0.059 -0.014 -0.010 0.006
C62 0.057 0.110 0.066 -0.033 -0.018 0.024
C71 0.054 0.064 0.068 0.008 -0.025 -0.002
C72 0.085 0.081 0.104 0.039 -0.014 -0.013
C81 0.063 0.067 0.079 -0.010 -0.020 0.004
C82 0.076 0.138 0.087 0.027 -0.022 0.018
C91 0.056 0.070 0.067 0.011 -0.022 -0.005
C92 0.088 0.146 0.063 0.021 -0.004 0.028
C101 0.061 0.062 0.059 0.004 -0.017 -0.009
C102 0.083 0.136 0.094 0.040 -0.016 0.009
C111 0.074 0.054 0.074 -0.016 -0.027 -0.010
C112 0.130 0.152 0.153 -0.099 0.009 -0.053
C121 0.049 0.048 0.074 -0.013 -0.019 0.005
C122 0.064 0.071 0.126 -0.035 -0.017 0.005
C131 0.063 0.056 0.079 0.013 -0.024 -0.009
C132 0.065 0.073 0.184 0.039 -0.015 0.002
C141 0.068 0.076 0.061 -0.017 -0.022 -0.012
C142 0.078 0.096 0.137 -0.050 -0.003 -0.020
C151 0.053 0.055 0.076 0.008 -0.011 -0.002
C152 0.070 0.068 0.175 0.038 -0.017 -0.002
C161 0.057 0.060 0.080 0.014 -0.024 -0.014
C162 0.095 0.112 0.165 0.073 -0.050 -0.037
O11 0.051 0.056 0.083 -0.022 -0.012 0.005
O12 0.041 0.062 0.082 -0.025 -0.010 0.009
O21 0.044 0.095 0.059 0.000 -0.009 -0.002
O22 0.043 0.078 0.083 -0.017 -0.006 -0.004
O31 0.043 0.090 0.068 0.001 -0.003 0.002
O32 0.041 0.072 0.089 -0.011 -0.003 -0.001
O41 0.044 0.104 0.053 -0.030 -0.009 0.000
O42 0.040 0.139 0.074 -0.049 -0.019 0.012
O51 0.047 0.135 0.061 -0.014 -0.008 -0.016
O52 0.055 0.135 0.074 0.010 -0.012 -0.003
O61 0.053 0.140 0.061 -0.040 -0.010 0.008
O62 0.046 0.156 0.089 -0.052 -0.020 0.016
O71 0.057 0.067 0.116 0.020 -0.018 -0.004
O72 0.053 0.058 0.094 0.007 -0.023 0.003
O81 0.070 0.151 0.082 0.016 -0.017 0.041
O82 0.062 0.083 0.086 -0.003 -0.014 0.006
O91 0.079 0.108 0.069 -0.001 -0.022 0.039
O92 0.063 0.086 0.065 -0.005 -0.022 0.015
O101 0.048 0.117 0.054 0.017 -0.008 -0.006
O102 0.052 0.102 0.067 0.002 -0.014 -0.005
O111 0.092 0.088 0.101 -0.025 -0.011 -0.026
O112 0.062 0.074 0.074 -0.019 -0.012 -0.018
O121 0.043 0.073 0.114 -0.023 -0.013 0.007
O122 0.046 0.064 0.092 -0.028 -0.012 0.008
O131 0.058 0.079 0.101 0.031 -0.026 -0.020
O132 0.055 0.078 0.106 0.030 -0.011 -0.008
O141 0.068 0.098 0.130 -0.046 0.004 -0.023
O142 0.064 0.080 0.071 -0.021 -0.008 -0.004
O151 0.053 0.078 0.105 0.021 -0.018 -0.009
O152 0.048 0.052 0.104 0.007 -0.016 -0.001
O161 0.054 0.059 0.086 0.012 -0.020 -0.002
O162 0.060 0.065 0.103 0.017 -0.014 -0.003
F11 0.279 0.328 0.245 -0.201 0.024 -0.152
F12 0.256 0.073 0.526 -0.017 -0.209 -0.034
F13 0.079 0.183 0.388 -0.185 -0.014 -0.035
F21 0.054 0.326 0.117 0.083 -0.015 0.059
F22 0.082 0.097 0.068 -0.024 0.019 -0.011
F23 0.078 0.161 0.102 -0.080 -0.020 0.020
F21' 0.052 0.212 0.127 -0.061 -0.028 -0.010
F22' 0.169 0.337 0.048 -0.024 -0.003 0.160
F23' 0.071 0.091 0.196 -0.042 0.025 0.013
F31 0.078 0.455 0.084 0.071 0.018 0.137
F32 0.119 0.252 0.141 -0.125 -0.012 0.021
F33 0.068 0.122 0.100 -0.029 0.011 -0.002
F31' 0.037 0.171 0.216 -0.125 -0.008 -0.008
F32' 0.080 0.095 0.118 -0.028 0.028 -0.007
F33' 0.147 0.287 0.059 -0.012 0.000 0.056
F41 0.210 0.201 0.220 -0.071 0.077 0.076
F42 0.094 0.306 0.076 -0.019 0.000 0.002
F43 0.049 0.541 0.166 -0.203 -0.035 0.047
F51 0.201 0.167 0.165 0.130 0.000 0.039
F52 0.151 0.271 0.076 -0.078 -0.019 -0.009
F53 0.103 0.280 0.249 0.007 -0.093 0.056
F51' 0.104 0.410 0.064 0.051 -0.003 -0.091
F52' 0.161 0.532 0.086 0.052 -0.086 -0.138
F53' 0.505 0.133 0.255 0.040 -0.248 0.094
F61 0.135 0.158 0.173 -0.086 0.008 0.026
F62 0.053 0.297 0.123 -0.093 -0.024 0.031
F63 0.106 0.263 0.070 0.012 0.007 0.000
F71 0.104 0.110 0.208 0.050 0.004 -0.043
F72 0.450 0.127 0.195 0.060 -0.113 -0.173
F73 0.114 0.183 0.332 0.184 -0.088 -0.030
F71' 0.132 0.229 0.243 0.148 -0.007 -0.020
F72' 0.067 0.088 0.316 0.082 -0.106 -0.026
F73' 0.086 0.039 0.221 0.037 -0.046 0.009
F81 0.225 0.239 0.238 0.109 -0.208 -0.076
F82 0.218 0.230 0.192 0.124 -0.102 0.020
F83 0.107 0.377 0.123 0.092 -0.017 -0.011
F81' 0.156 0.339 0.104 -0.012 -0.097 0.079
F82' 0.084 0.265 0.122 0.101 -0.011 0.088
F83' 0.174 0.243 0.230 0.189 -0.123 -0.123
F91 0.221 0.411 0.126 0.138 -0.045 -0.118
F92 0.387 0.288 0.092 -0.060 -0.125 0.159
F93 0.142 0.223 0.090 0.032 -0.039 0.057
F101 0.215 0.301 0.188 0.154 -0.077 -0.026
F102 0.295 0.323 0.128 -0.090 -0.134 0.110
F103 0.123 0.352 0.147 0.058 -0.079 0.008
F111 0.185 0.112 0.312 -0.110 -0.102 0.051
F112 0.333 0.179 0.201 -0.110 -0.110 -0.018
F113 0.285 0.165 0.379 -0.176 0.115 -0.140
F121 0.259 0.088 0.244 0.000 -0.081 -0.049
F122 0.147 0.220 0.153 -0.118 -0.023 -0.012
F123 0.077 0.222 0.288 -0.161 -0.038 -0.017
F131 0.153 0.053 0.267 0.013 -0.010 0.006
F132 0.080 0.230 0.717 0.368 -0.202 -0.102
F133 0.166 0.101 0.154 0.067 -0.084 -0.038
F13A 0.154 0.163 0.743 0.287 -0.248 -0.125
F13B 0.199 0.175 0.340 -0.024 -0.168 0.099
F13C 0.299 0.172 0.369 0.024 -0.288 0.014
F141 0.296 0.124 0.315 -0.086 0.126 -0.113
F142 0.410 0.140 0.321 -0.060 -0.271 -0.027
F143 0.118 0.096 0.327 -0.051 -0.061 0.014
F151 0.230 0.052 0.167 0.029 0.048 0.031
F152 0.184 0.134 0.117 0.054 -0.091 0.002
F153 0.145 0.289 0.501 0.310 -0.209 -0.112
F15A 0.135 0.082 0.265 0.080 -0.050 -0.042
F15B 0.407 0.330 0.201 0.017 -0.241 0.083
F15C 0.085 0.109 0.296 0.105 -0.046 0.038
F161 0.140 0.233 0.891 0.391 -0.252 -0.142
F162 0.238 0.248 0.438 0.216 -0.027 -0.008
F163 0.148 0.105 0.452 -0.041 -0.134 -0.009
F16A 0.273 0.165 0.294 0.058 -0.158 -0.172
F16B 0.093 0.074 0.209 0.092 -0.062 -0.018
F16C 0.070 0.101 0.172 0.055 0.021 -0.003
O1W 0.078 0.093 0.088 0.002 -0.013 -0.010
O2W 0.077 0.093 0.121 -0.025 -0.031 -0.018
O3W 0.062 0.086 0.091 -0.015 -0.024 0.000
O4W 0.066 0.096 0.083 0.009 -0.024 0.008
N1 0.085 0.085 0.085 0.000 -0.025 -0.009
N2 0.092 0.092 0.092 0.000 -0.027 -0.010
N3 0.174 0.174 0.174 0.001 -0.052 -0.018
N4 0.163 0.163 0.163 0.001 -0.048 -0.017

loop_
_atom_type_symbol
_atom_type_description
_atom_type_scat_dispersion_real
_atom_type_scat_dispersion_imag
_atom_type_scat_source
C C 0.0033 0.0016 'International Tables Vol C Tables 4.2.6.8 and 6.1.1.4'
H H 0.0000 0.0000 'International Tables Vol C Tables 4.2.6.8 and 6.1.1.4'
N N 0.0061 0.0033 'International Tables Vol C Tables 4.2.6.8 and 6.1.1.4'
O O 0.0106 0.0060 'International Tables Vol C Tables 4.2.6.8 and 6.1.1.4'
F F 0.0171 0.0103 'International Tables Vol C Tables 4.2.6.8 and 6.1.1.4'
Ag Ag -0.8971 1.1015 'International Tables Vol C Tables 4.2.6.8 and 6.1.1.4'

loop_
_geom_angle_atom_site_label_1
_geom_angle_atom_site_label_2
_geom_angle_atom_site_label_3
_geom_angle
_geom_angle_site_symmetry_1
_geom_angle_site_symmetry_3
_geom_angle_publ_flag
O61 Ag1 C3 135.5(2) . . ?
O61 Ag1 C1 115.0(2) . . ?
C3 Ag1 C1 109.4(2) . . ?
O61 Ag1 C2 87.7(2) . . ?
C3 Ag1 C2 136.7(2) . . ?
C1 Ag1 C2 27.3(2) . . ?
O61 Ag1 Ag2 163.03(16) . . ?
C3 Ag1 Ag2 61.33(18) . . ?
C1 Ag1 Ag2 48.07(15) . . ?
C2 Ag1 Ag2 75.41(15) . . ?
O61 Ag1 Ag4 86.83(16) . . ?
C3 Ag1 Ag4 48.74(18) . . ?
C1 Ag1 Ag4 158.14(15) . . ?
C2 Ag1 Ag4 174.51(15) . . ?
Ag2 Ag1 Ag4 110.07(2) . . ?
O61 Ag1 Ag3 118.9(2) . . ?
C3 Ag1 Ag3 51.5(2) . . ?
C1 Ag1 Ag3 97.18(18) . . ?
C2 Ag1 Ag3 113.34(17) . . ?
Ag2 Ag1 Ag3 67.97(2) . . ?
Ag4 Ag1 Ag3 70.01(2) . . ?
O61 Ag1 Ag5 121.56(19) . . ?
C3 Ag1 Ag5 49.6(2) . . ?
C1 Ag1 Ag5 99.33(16) . . ?
C2 Ag1 Ag5 115.53(16) . . ?
Ag2 Ag1 Ag5 68.92(2) . . ?
Ag4 Ag1 Ag5 67.15(2) . . ?
Ag3 Ag1 Ag5 100.54(2) . . ?
O41 Ag2 C1 137.4(2) . . ?
O41 Ag2 C3 115.3(2) . . ?
C1 Ag2 C3 107.4(2) . . ?
O41 Ag2 Ag10 86.98(14) . . ?
C1 Ag2 Ag10 50.39(17) . . ?
C3 Ag2 Ag10 157.72(15) . . ?
O41 Ag2 Ag1 163.21(14) . . ?
C1 Ag2 Ag1 59.43(17) . . ?
C3 Ag2 Ag1 47.92(15) . . ?
Ag10 Ag2 Ag1 109.81(3) . . ?
O41 Ag2 Ag15 119.91(17) . . ?
C1 Ag2 Ag15 46.0(2) . . ?
C3 Ag2 Ag15 102.66(17) . . ?
Ag10 Ag2 Ag15 63.64(2) . . ?
Ag1 Ag2 Ag15 69.98(2) . . ?
O41 Ag2 Ag6 57.82(14) . . ?
C1 Ag2 Ag6 152.5(2) . . ?
C3 Ag2 Ag6 64.08(15) . . ?
Ag10 Ag2 Ag6 135.24(3) . . ?
Ag1 Ag2 Ag6 107.20(2) . . ?
Ag15 Ag2 Ag6 108.28(2) . . ?
O41 Ag2 Ag7 59.58(15) . . ?
C1 Ag2 Ag7 150.6(2) . . ?
C3 Ag2 Ag7 63.54(16) . . ?
Ag10 Ag2 Ag7 134.42(3) . . ?
Ag1 Ag2 Ag7 105.98(2) . . ?
Ag15 Ag2 Ag7 158.74(3) . . ?
Ag6 Ag2 Ag7 51.925(18) . . ?
O41 Ag2 Ag3 110.63(16) . . ?
C1 Ag2 Ag3 98.48(19) . . ?
C3 Ag2 Ag3 46.58(18) . . ?
Ag10 Ag2 Ag3 127.19(3) . . ?
Ag1 Ag2 Ag3 59.62(2) . . ?
Ag15 Ag2 Ag3 129.14(2) . . ?
Ag6 Ag2 Ag3 93.13(2) . . ?
Ag7 Ag2 Ag3 54.131(18) . . ?
O41 Ag2 Ag12 120.71(16) . . ?
C1 Ag2 Ag12 44.4(2) . . ?
C3 Ag2 Ag12 103.89(16) . . ?
Ag10 Ag2 Ag12 60.93(2) . . ?
Ag1 Ag2 Ag12 70.15(2) . . ?
Ag15 Ag2 Ag12 90.30(2) . . ?
Ag6 Ag2 Ag12 159.37(3) . . ?
Ag7 Ag2 Ag12 108.25(2) . . ?
Ag3 Ag2 Ag12 67.585(19) . . ?
O162 Ag3 O122 108.1(2) . . ?
O162 Ag3 C3 143.4(2) . . ?
O122 Ag3 C3 105.2(2) . . ?
O162 Ag3 O102 92.6(2) . . ?
O122 Ag3 O102 81.41(19) . . ?
C3 Ag3 O102 106.9(2) . . ?
O162 Ag3 Ag8 82.06(16) . . ?
O122 Ag3 Ag8 147.10(15) . . ?
C3 Ag3 Ag8 61.62(17) . . ?
O102 Ag3 Ag8 130.33(13) . . ?
O162 Ag3 Ag7 87.67(15) . . ?
O122 Ag3 Ag7 149.25(14) . . ?
C3 Ag3 Ag7 70.51(16) . . ?
O102 Ag3 Ag7 71.44(13) . . ?
Ag8 Ag3 Ag7 59.06(2) . . ?
O162 Ag3 Ag1 164.89(16) . . ?
O122 Ag3 Ag1 59.77(15) . . ?
C3 Ag3 Ag1 45.75(17) . . ?
O102 Ag3 Ag1 94.22(15) . . ?
Ag8 Ag3 Ag1 103.49(3) . . ?
Ag7 Ag3 Ag1 107.29(3) . . ?
O162 Ag3 Ag2 141.05(17) . . ?
O122 Ag3 Ag2 90.17(14) . . ?
C3 Ag3 Ag2 51.81(17) . . ?
O102 Ag3 Ag2 55.57(16) . . ?
Ag8 Ag3 Ag2 101.15(2) . . ?
Ag7 Ag3 Ag2 62.78(2) . . ?
Ag1 Ag3 Ag2 52.412(17) . . ?
C3 Ag4 O91 127.2(3) . . ?
C3 Ag4 O111 124.5(3) . . ?
O91 Ag4 O111 89.5(3) . . ?
C3 Ag4 O62 123.9(2) . . ?
O91 Ag4 O62 91.2(2) . . ?
O111 Ag4 O62 89.5(3) . . ?
C3 Ag4 Ag1 48.97(18) . . ?
O91 Ag4 Ag1 136.4(2) . . ?
O111 Ag4 Ag1 130.4(2) . . ?
O62 Ag4 Ag1 74.93(16) . . ?
C3 Ag4 Ag8 59.8(2) . . ?
O91 Ag4 Ag8 107.85(17) . . ?
O111 Ag4 Ag8 70.82(17) . . ?
O62 Ag4 Ag8 152.0(2) . . ?
Ag1 Ag4 Ag8 102.40(2) . . ?
C3 Ag4 Ag9 59.68(19) . . ?
O91 Ag4 Ag9 71.96(14) . . ?
O111 Ag4 Ag9 109.58(18) . . ?
O62 Ag4 Ag9 153.9(2) . . ?
Ag1 Ag4 Ag9 103.36(2) . . ?
Ag8 Ag4 Ag9 54.081(19) . . ?
O151 Ag5 O51 111.4(2) . . ?
O151 Ag5 C3 143.9(2) . . ?
O51 Ag5 C3 103.2(2) . . ?
O151 Ag5 O12 91.4(2) . . ?
O51 Ag5 O12 81.21(19) . . ?
C3 Ag5 O12 103.7(2) . . ?
O151 Ag5 Ag9 82.25(16) . . ?
O51 Ag5 Ag9 148.01(17) . . ?
C3 Ag5 Ag9 62.64(17) . . ?
O12 Ag5 Ag9 128.68(12) . . ?
O151 Ag5 Ag6 85.39(16) . . ?
O51 Ag5 Ag6 146.45(15) . . ?
C3 Ag5 Ag6 70.35(16) . . ?
O12 Ag5 Ag6 69.15(12) . . ?
Ag9 Ag5 Ag6 59.61(2) . . ?
O151 Ag5 Ag1 169.12(16) . . ?
O51 Ag5 Ag1 58.68(19) . . ?
C3 Ag5 Ag1 44.83(17) . . ?
O12 Ag5 Ag1 91.38(12) . . ?
Ag9 Ag5 Ag1 104.08(3) . . ?
Ag6 Ag5 Ag1 105.42(2) . . ?
C4 Ag6 O21 124.3(3) . . ?
C4 Ag6 O11 134.3(2) . . ?
O21 Ag6 O11 99.3(2) . . ?
C4 Ag6 Ag7 49.9(2) . . ?
O21 Ag6 Ag7 81.23(16) . . ?
O11 Ag6 Ag7 139.38(15) . . ?
C4 Ag6 Ag9 50.47(18) . . ?
O21 Ag6 Ag9 113.96(14) . . ?
O11 Ag6 Ag9 126.57(15) . . ?
Ag7 Ag6 Ag9 88.12(2) . . ?
C4 Ag6 Ag5 59.75(19) . . ?
O21 Ag6 Ag5 165.64(14) . . ?
O11 Ag6 Ag5 81.62(13) . . ?
Ag7 Ag6 Ag5 107.49(2) . . ?
Ag9 Ag6 Ag5 56.31(2) . . ?
C4 Ag6 Ag2 55.87(17) . . ?
O21 Ag6 Ag2 130.00(14) . . ?
O11 Ag6 Ag2 86.94(14) . . ?
Ag7 Ag6 Ag2 64.08(2) . . ?
Ag9 Ag6 Ag2 100.35(2) . . ?
Ag5 Ag6 Ag2 64.285(19) . . ?
C4 Ag7 O101 134.7(2) . . ?
C4 Ag7 O22 125.5(2) . . ?
O101 Ag7 O22 96.6(2) . . ?
C4 Ag7 Ag6 50.40(18) . . ?
O101 Ag7 Ag6 135.29(18) . . ?
O22 Ag7 Ag6 82.07(16) . . ?
C4 Ag7 Ag8 51.60(18) . . ?
O101 Ag7 Ag8 128.73(17) . . ?
O22 Ag7 Ag8 115.07(15) . . ?
Ag6 Ag7 Ag8 90.27(2) . . ?
C4 Ag7 Ag3 61.53(18) . . ?
O101 Ag7 Ag3 81.47(15) . . ?
O22 Ag7 Ag3 166.32(15) . . ?
Ag6 Ag7 Ag3 108.91(3) . . ?
Ag8 Ag7 Ag3 58.24(2) . . ?
C4 Ag7 Ag2 55.88(18) . . ?
O101 Ag7 Ag2 85.27(16) . . ?
O22 Ag7 Ag2 130.42(15) . . ?
Ag6 Ag7 Ag2 64.00(2) . . ?
Ag8 Ag7 Ag2 100.82(2) . . ?
Ag3 Ag7 Ag2 63.09(2) . . ?
O112 Ag8 C4 152.8(2) . . ?
O112 Ag8 O2 103.4(3) . 1_655 ?
C4 Ag8 O2 102.3(3) . 1_655 ?
O112 Ag8 O161 85.9(2) . . ?
C4 Ag8 O161 108.4(2) . . ?
O2 Ag8 O161 77.4(2) 1_655 . ?
O112 Ag8 Ag9 124.68(17) . . ?
C4 Ag8 Ag9 52.28(18) . . ?
O2 Ag8 Ag9 79.89(18) 1_655 . ?
O161 Ag8 Ag9 145.53(13) . . ?
O112 Ag8 Ag3 100.55(16) . . ?
C4 Ag8 Ag3 63.26(18) . . ?
O2 Ag8 Ag3 141.2(3) 1_655 . ?
O161 Ag8 Ag3 74.28(13) . . ?
Ag9 Ag8 Ag3 110.33(3) . . ?
O112 Ag8 Ag7 144.90(17) . . ?
C4 Ag8 Ag7 49.45(18) . . ?
O2 Ag8 Ag7 80.4(3) 1_655 . ?
O161 Ag8 Ag7 60.52(14) . . ?
Ag9 Ag8 Ag7 90.41(3) . . ?
Ag3 Ag8 Ag7 62.69(2) . . ?
O112 Ag8 Ag4 87.32(15) . . ?
C4 Ag8 Ag4 67.09(17) . . ?
O2 Ag8 Ag4 140.2(2) 1_655 . ?
O161 Ag8 Ag4 142.20(12) . . ?
Ag9 Ag8 Ag4 63.11(2) . . ?
Ag3 Ag8 Ag4 70.52(2) . . ?
Ag7 Ag8 Ag4 112.32(3) . . ?
O92 Ag9 C4 152.7(2) . . ?
O92 Ag9 O3 99.3(3) . 1_655 ?
C4 Ag9 O3 104.8(3) . 1_655 ?
O92 Ag9 O152 88.3(2) . . ?
C4 Ag9 O152 108.9(2) . . ?
O3 Ag9 O152 78.4(3) 1_655 . ?
O92 Ag9 Ag8 121.01(17) . . ?
C4 Ag9 Ag8 52.88(19) . . ?
O3 Ag9 Ag8 79.61(19) 1_655 . ?
O152 Ag9 Ag8 145.80(15) . . ?
O92 Ag9 Ag5 101.90(17) . . ?
C4 Ag9 Ag5 63.58(19) . . ?
O3 Ag9 Ag5 146.6(3) 1_655 . ?
O152 Ag9 Ag5 76.75(13) . . ?
Ag8 Ag9 Ag5 110.23(3) . . ?
O92 Ag9 Ag6 147.77(17) . . ?
C4 Ag9 Ag6 49.36(17) . . ?
O3 Ag9 Ag6 84.4(3) 1_655 . ?
O152 Ag9 Ag6 60.91(15) . . ?
Ag8 Ag9 Ag6 91.19(3) . . ?
Ag5 Ag9 Ag6 64.07(2) . . ?
O92 Ag9 Ag4 86.31(14) . . ?
C4 Ag9 Ag4 67.11(17) . . ?
O3 Ag9 Ag4 138.4(2) 1_655 . ?
O152 Ag9 Ag4 143.26(13) . . ?
Ag8 Ag9 Ag4 62.81(2) . . ?
Ag5 Ag9 Ag4 68.95(2) . . ?
Ag6 Ag9 Ag4 112.16(2) . . ?
C1 Ag10 O141 120.0(3) . . ?
C1 Ag10 O81 119.6(3) . . ?
O141 Ag10 O81 94.6(3) . . ?
C1 Ag10 O42 127.9(2) . . ?
O141 Ag10 O42 93.1(2) . . ?
O81 Ag10 O42 93.6(2) . . ?
C1 Ag10 Ag2 50.21(18) . . ?
O141 Ag10 Ag2 131.8(2) . . ?
O81 Ag10 Ag2 132.8(2) . . ?
O42 Ag10 Ag2 77.70(14) . . ?
C1 Ag10 Ag11 62.73(18) . . ?
O141 Ag10 Ag11 79.04(17) . . ?
O81 Ag10 Ag11 79.89(16) . . ?
O42 Ag10 Ag11 169.33(14) . . ?
Ag2 Ag10 Ag11 112.92(3) . . ?
C1 Ag10 Ag12 47.9(2) . . ?
O141 Ag10 Ag12 148.55(17) . . ?
O81 Ag10 Ag12 76.2(2) . . ?
O42 Ag10 Ag12 117.14(18) . . ?
Ag2 Ag10 Ag12 67.64(2) . . ?
Ag11 Ag10 Ag12 69.81(2) . . ?
C1 Ag10 Ag15 46.4(2) . . ?
O141 Ag10 Ag15 78.6(2) . . ?
O81 Ag10 Ag15 149.55(17) . . ?
O42 Ag10 Ag15 116.16(17) . . ?
Ag2 Ag10 Ag15 64.54(2) . . ?
Ag11 Ag10 Ag15 69.70(2) . . ?
Ag12 Ag10 Ag15 94.14(2) . . ?
C2 Ag11 O82 117.9(3) . . ?
C2 Ag11 O142 117.2(2) . . ?
O82 Ag11 O142 113.6(2) . . ?
C2 Ag11 O1 113.1(3) . . ?
O82 Ag11 O1 93.7(3) . . ?
O142 Ag11 O1 96.2(3) . . ?
C2 Ag11 Ag10 72.27(17) . . ?
O82 Ag11 Ag10 82.27(15) . . ?
O142 Ag11 Ag10 81.98(14) . . ?
O1 Ag11 Ag10 174.4(2) . . ?
C2 Ag11 Ag14 43.76(19) . . ?
O82 Ag11 Ag14 150.28(16) . . ?
O142 Ag11 Ag14 95.93(15) . . ?
O1 Ag11 Ag14 79.3(2) . . ?
Ag10 Ag11 Ag14 106.13(3) . . ?
C2 Ag11 Ag13 42.52(18) . . ?
O82 Ag11 Ag13 97.16(16) . . ?
O142 Ag11 Ag13 149.16(15) . . ?
O1 Ag11 Ag13 79.1(2) . . ?
Ag10 Ag11 Ag13 105.18(3) . . ?
Ag14 Ag11 Ag13 53.23(2) . . ?
O132 Ag12 C1 154.4(2) . . ?
O132 Ag12 O102 109.1(2) . . ?
C1 Ag12 O102 96.5(2) . . ?
O132 Ag12 O122 90.7(2) . . ?
C1 Ag12 O122 95.9(2) . . ?
O102 Ag12 O122 77.18(18) . . ?
O132 Ag12 C2 128.0(2) . . ?
C1 Ag12 C2 28.2(2) . . ?
O102 Ag12 C2 121.3(2) . . ?
O122 Ag12 C2 88.8(2) . . ?
O132 Ag12 Ag13 85.21(16) . . ?
C1 Ag12 Ag13 73.42(16) . . ?
O102 Ag12 Ag13 146.71(14) . . ?
O122 Ag12 Ag13 72.61(13) . . ?
C2 Ag12 Ag13 45.48(15) . . ?
O132 Ag12 Ag10 134.38(19) . . ?
C1 Ag12 Ag10 44.47(16) . . ?
O102 Ag12 Ag10 85.88(16) . . ?
O122 Ag12 Ag10 134.90(13) . . ?
C2 Ag12 Ag10 65.03(16) . . ?
Ag13 Ag12 Ag10 105.75(3) . . ?
O132 Ag12 Ag2 164.34(16) . . ?
C1 Ag12 Ag2 41.22(16) . . ?
O102 Ag12 Ag2 55.26(15) . . ?
O122 Ag12 Ag2 85.33(12) . . ?
C2 Ag12 Ag2 67.15(16) . . ?
Ag13 Ag12 Ag2 107.91(2) . . ?
Ag10 Ag12 Ag2 51.428(18) . . ?
C2 Ag13 O31 130.5(3) . . ?
C2 Ag13 O121 121.4(2) . . ?
O31 Ag13 O121 96.4(2) . . ?
C2 Ag13 O131 119.2(3) . . ?
O31 Ag13 O131 94.2(2) . . ?
O121 Ag13 O131 83.0(2) . . ?
C2 Ag13 Ag14 49.4(2) . . ?
O31 Ag13 Ag14 81.57(16) . . ?
O121 Ag13 Ag14 134.59(16) . . ?
O131 Ag13 Ag14 142.40(16) . . ?
C2 Ag13 Ag12 58.4(2) . . ?
O31 Ag13 Ag12 167.55(15) . . ?
O121 Ag13 Ag12 82.93(14) . . ?
O131 Ag13 Ag12 73.32(14) . . ?
Ag14 Ag13 Ag12 107.78(3) . . ?
C2 Ag13 Ag11 46.1(2) . . ?
O31 Ag13 Ag11 110.43(16) . . ?
O121 Ag13 Ag11 151.13(15) . . ?
O131 Ag13 Ag11 84.60(16) . . ?
Ag14 Ag13 Ag11 62.65(2) . . ?
Ag12 Ag13 Ag11 68.54(2) . . ?
C2 Ag14 O32 131.3(2) . . ?
C2 Ag14 O52 119.9(2) . . ?
O32 Ag14 O52 93.1(2) . . ?
C2 Ag14 O72 121.9(2) . . ?
O32 Ag14 O72 95.0(2) . . ?
O52 Ag14 O72 82.9(2) . . ?
C2 Ag14 Ag13 48.73(19) . . ?
O32 Ag14 Ag13 82.90(15) . . ?
O52 Ag14 Ag13 128.99(19) . . ?
O72 Ag14 Ag13 148.05(14) . . ?
C2 Ag14 Ag15 59.04(19) . . ?
O32 Ag14 Ag15 168.51(15) . . ?
O52 Ag14 Ag15 83.56(15) . . ?
O72 Ag14 Ag15 73.73(13) . . ?
Ag13 Ag14 Ag15 107.74(3) . . ?
C2 Ag14 Ag11 46.9(2) . . ?
O32 Ag14 Ag11 112.47(16) . . ?
O52 Ag14 Ag11 153.49(15) . . ?
O72 Ag14 Ag11 87.89(15) . . ?
Ag13 Ag14 Ag11 64.12(3) . . ?
Ag15 Ag14 Ag11 69.99(2) . . ?
O71 Ag15 C1 154.3(2) . . ?
O71 Ag15 O12 106.3(2) . . ?
C1 Ag15 O12 99.2(2) . . ?
O71 Ag15 C2 128.9(2) . . ?
C1 Ag15 C2 27.9(2) . . ?
O12 Ag15 C2 123.5(2) . . ?
O71 Ag15 Ag14 85.84(16) . . ?
C1 Ag15 Ag14 73.76(16) . . ?
O12 Ag15 Ag14 148.42(13) . . ?
C2 Ag15 Ag14 45.95(16) . . ?
O71 Ag15 Ag10 132.56(19) . . ?
C1 Ag15 Ag10 43.44(16) . . ?
O12 Ag15 Ag10 88.89(14) . . ?
C2 Ag15 Ag10 63.83(16) . . ?
Ag14 Ag15 Ag10 104.34(3) . . ?
O71 Ag15 Ag2 162.48(15) . . ?
C1 Ag15 Ag2 42.88(16) . . ?
O12 Ag15 Ag2 56.28(14) . . ?
C2 Ag15 Ag2 68.53(16) . . ?
Ag14 Ag15 Ag2 110.26(3) . . ?
Ag10 Ag15 Ag2 51.822(18) . . ?
O3W Ag16 O4W 175.3(2) . . ?
O3W Ag16 O72 93.2(2) . . ?
O4W Ag16 O72 87.8(2) . . ?
O3W Ag16 O3 92.0(3) . . ?
O4W Ag16 O3 83.4(3) . . ?
O72 Ag16 O3 114.2(2) . . ?
O1W Ag17 O2W 175.5(3) . . ?
O1W Ag17 O131 94.7(2) . . ?
O2W Ag17 O131 87.3(2) . . ?
O1W Ag17 O2 92.2(3) . . ?
O2W Ag17 O2 83.3(3) . . ?
O131 Ag17 O2 113.9(2) . . ?
C2 C1 Ag2 152.1(6) . . ?
C2 C1 Ag10 128.5(6) . . ?
Ag2 C1 Ag10 79.4(2) . . ?
C2 C1 Ag15 89.2(6) . . ?
Ag2 C1 Ag15 91.1(3) . . ?
Ag10 C1 Ag15 90.1(3) . . ?
C2 C1 Ag12 87.5(6) . . ?
Ag2 C1 Ag12 94.4(3) . . ?
Ag10 C1 Ag12 87.7(3) . . ?
Ag15 C1 Ag12 173.5(3) . . ?
C2 C1 Ag1 79.6(5) . . ?
Ag2 C1 Ag1 72.5(2) . . ?
Ag10 C1 Ag1 151.9(3) . . ?
Ag15 C1 Ag1 91.3(3) . . ?
Ag12 C1 Ag1 93.5(3) . . ?
C1 C2 Ag13 139.6(7) . . ?
C1 C2 Ag14 137.5(7) . . ?
Ag13 C2 Ag14 81.9(2) . . ?
C1 C2 Ag11 96.4(5) . . ?
Ag13 C2 Ag11 91.4(3) . . ?
Ag14 C2 Ag11 89.3(3) . . ?
C1 C2 Ag12 64.4(5) . . ?
Ag13 C2 Ag12 76.1(2) . . ?
Ag14 C2 Ag12 158.0(3) . . ?
Ag11 C2 Ag12 90.1(3) . . ?
C1 C2 Ag15 62.9(5) . . ?
Ag13 C2 Ag15 156.8(4) . . ?
Ag14 C2 Ag15 75.0(2) . . ?
Ag11 C2 Ag15 90.7(3) . . ?
Ag12 C2 Ag15 127.0(3) . . ?
C1 C2 Ag1 73.1(5) . . ?
Ag13 C2 Ag1 97.3(3) . . ?
Ag14 C2 Ag1 97.7(3) . . ?
Ag11 C2 Ag1 169.5(3) . . ?
Ag12 C2 Ag1 86.3(2) . . ?
Ag15 C2 Ag1 83.7(2) . . ?
C4 C3 Ag4 123.6(6) . . ?
C4 C3 Ag1 154.1(6) . . ?
Ag4 C3 Ag1 82.3(2) . . ?
C4 C3 Ag5 92.9(6) . . ?
Ag4 C3 Ag5 93.2(3) . . ?
Ag1 C3 Ag5 85.5(3) . . ?
C4 C3 Ag3 93.0(6) . . ?
Ag4 C3 Ag3 95.6(3) . . ?
Ag1 C3 Ag3 82.7(2) . . ?
Ag5 C3 Ag3 164.2(3) . . ?
C4 C3 Ag2 83.3(5) . . ?
Ag4 C3 Ag2 153.0(3) . . ?
Ag1 C3 Ag2 70.8(2) . . ?
Ag5 C3 Ag2 84.6(2) . . ?
Ag3 C3 Ag2 81.6(2) . . ?
C3 C4 Ag7 131.4(6) . . ?
C3 C4 Ag6 132.0(7) . . ?
Ag7 C4 Ag6 79.7(2) . . ?
C3 C4 Ag9 98.4(6) . . ?
Ag7 C4 Ag9 126.0(3) . . ?
Ag6 C4 Ag9 80.2(2) . . ?
C3 C4 Ag8 97.4(5) . . ?
Ag7 C4 Ag8 78.9(2) . . ?
Ag6 C4 Ag8 127.3(3) . . ?
Ag9 C4 Ag8 74.8(2) . . ?
O1 N5 O2 121.7(9) . . ?
O1 N5 O3 125.8(9) . . ?
O2 N5 O3 112.4(8) . . ?
N5 O1 Ag11 170.3(8) . . ?
N5 O2 Ag8 133.9(6) . 1_455 ?
N5 O2 Ag17 123.3(6) . . ?
Ag8 O2 Ag17 102.9(3) 1_455 . ?
N5 O3 Ag9 132.6(6) . 1_455 ?
N5 O3 Ag16 124.3(6) . . ?
Ag9 O3 Ag16 101.7(3) 1_455 . ?
O11 C11 O12 129.8(7) . . ?
O11 C11 C12 115.1(6) . . ?
O12 C11 C12 115.0(6) . . ?
F13 C12 F12 103.4(9) . . ?
F13 C12 F11 99.7(9) . . ?
F12 C12 F11 100.4(10) . . ?
F13 C12 C11 120.3(6) . . ?
F12 C12 C11 115.1(7) . . ?
F11 C12 C11 115.1(7) . . ?
O21 C21 O22 130.6(6) . . ?
O21 C21 C22 115.8(6) . . ?
O22 C21 C22 113.6(7) . . ?
F22' C22 F21 130.6(8) . . ?
F22' C22 F23 49.9(9) . . ?
F21 C22 F23 105.1(8) . . ?
F22' C22 F21' 105.2(8) . . ?
F21 C22 F21' 57.0(8) . . ?
F23 C22 F21' 132.5(8) . . ?
F22' C22 F23' 103.2(8) . . ?
F21 C22 F23' 51.3(8) . . ?
F23 C22 F23' 57.9(8) . . ?
F21' C22 F23' 104.4(8) . . ?
F22' C22 F22 57.1(9) . . ?
F21 C22 F22 104.6(7) . . ?
F23 C22 F22 103.4(7) . . ?
F21' C22 F22 52.3(7) . . ?
F23' C22 F22 131.0(8) . . ?
F22' C22 C21 115.6(7) . . ?
F21 C22 C21 113.6(7) . . ?
F23 C22 C21 113.4(6) . . ?
F21' C22 C21 114.0(7) . . ?
F23' C22 C21 113.2(7) . . ?
F22 C22 C21 115.7(6) . . ?
O31 C31 O32 131.4(7) . . ?
O31 C31 C32 115.9(7) . . ?
O32 C31 C32 112.5(7) . . ?
F31 C32 F33' 129.7(9) . . ?
F31 C32 F32 105.7(8) . . ?
F33' C32 F32 56.2(9) . . ?
F31 C32 F31' 51.8(9) . . ?
F33' C32 F31' 104.0(8) . . ?
F32 C32 F31' 134.0(9) . . ?
F31 C32 F32' 54.9(9) . . ?
F33' C32 F32' 104.4(8) . . ?
F32 C32 F32' 54.3(8) . . ?
F31' C32 F32' 103.0(7) . . ?
F31 C32 F33 104.2(8) . . ?
F33' C32 F33 49.3(8) . . ?
F32 C32 F33 102.1(8) . . ?
F31' C32 F33 58.2(8) . . ?
F32' C32 F33 128.7(8) . . ?
F31 C32 C31 114.0(7) . . ?
F33' C32 C31 116.2(7) . . ?
F32 C32 C31 113.2(7) . . ?
F31' C32 C31 112.8(7) . . ?
F32' C32 C31 115.0(7) . . ?
F33 C32 C31 116.3(7) . . ?
O42 C41 O41 130.9(7) . . ?
O42 C41 C42 113.9(7) . . ?
O41 C41 C42 115.2(6) . . ?
F43 C42 F42 106.6(8) . . ?
F43 C42 F41 100.9(9) . . ?
F42 C42 F41 97.1(8) . . ?
F43 C42 C41 117.5(6) . . ?
F42 C42 C41 117.0(6) . . ?
F41 C42 C41 114.9(7) . . ?
O51 C51 O52 127.2(7) . . ?
O51 C51 C52 119.2(7) . . ?
O52 C51 C52 113.5(7) . . ?
F53 C52 F52 110.6(9) . . ?
F53 C52 F51' 127.9(11) . . ?
F52 C52 F51' 29.6(9) . . ?
F53 C52 F53' 73.1(11) . . ?
F52 C52 F53' 129.3(11) . . ?
F51' C52 F53' 107.0(9) . . ?
F53 C52 F51 106.6(9) . . ?
F52 C52 F51 104.7(8) . . ?
F51' C52 F51 76.4(9) . . ?
F53' C52 F51 35.9(10) . . ?
F53 C52 F52' 34.4(11) . . ?
F52 C52 F52' 81.9(10) . . ?
F51' C52 F52' 107.8(8) . . ?
F53' C52 F52' 105.9(9) . . ?
F51 C52 F52' 134.3(11) . . ?
F53 C52 C51 112.2(9) . . ?
F52 C52 C51 114.9(8) . . ?
F51' C52 C51 116.2(8) . . ?
F53' C52 C51 109.0(8) . . ?
F51 C52 C51 107.3(8) . . ?
F52' C52 C51 110.4(8) . . ?
O62 C61 O61 129.7(7) . . ?
O62 C61 C62 115.6(7) . . ?
O61 C61 C62 114.7(6) . . ?
F61 C62 F62 104.1(7) . . ?
F61 C62 F63 101.1(8) . . ?
F62 C62 F63 110.1(7) . . ?
F61 C62 C61 111.4(6) . . ?
F62 C62 C61 115.1(6) . . ?
F63 C62 C61 113.7(6) . . ?
O72 C71 O71 128.8(8) . . ?
O72 C71 C72 115.9(7) . . ?
O71 C71 C72 115.3(7) . . ?
F73 C72 F72' 124.9(10) . . ?
F73 C72 F72 104.0(9) . . ?
F72' C72 F72 45.2(9) . . ?
F73 C72 F71 103.7(8) . . ?
F72' C72 F71 59.2(8) . . ?
F72 C72 F71 102.1(8) . . ?
F73 C72 F73' 43.8(9) . . ?
F72' C72 F73' 104.1(7) . . ?
F72 C72 F73' 65.3(9) . . ?
F71 C72 F73' 129.9(9) . . ?
F73 C72 F71' 61.0(9) . . ?
F72' C72 F71' 103.6(8) . . ?
F72 C72 F71' 132.6(11) . . ?
F71 C72 F71' 49.0(8) . . ?
F73' C72 F71' 102.4(8) . . ?
F73 C72 C71 118.6(8) . . ?
F72' C72 C71 115.6(7) . . ?
F72 C72 C71 111.4(8) . . ?
F71 C72 C71 115.2(8) . . ?
F73' C72 C71 114.5(7) . . ?
F71' C72 C71 115.0(9) . . ?
O81 C81 O82 130.4(8) . . ?
O81 C81 C82 114.7(7) . . ?
O82 C81 C82 114.9(7) . . ?
F81 C82 F83 105.4(9) . . ?
F81 C82 F82 105.4(8) . . ?
F83 C82 F82 104.8(9) . . ?
F81 C82 F82' 71.9(9) . . ?
F83 C82 F82' 118.1(10) . . ?
F82 C82 F82' 33.7(9) . . ?
F81 C82 F81' 34.1(8) . . ?
F83 C82 F81' 78.6(10) . . ?
F82 C82 F81' 133.4(9) . . ?
F82' C82 F81' 102.9(8) . . ?
F81 C82 F83' 125.1(11) . . ?
F83 C82 F83' 26.6(11) . . ?
F82 C82 F83' 81.6(10) . . ?
F82' C82 F83' 104.3(8) . . ?
F81' C82 F83' 104.0(9) . . ?
F81 C82 C81 115.3(8) . . ?
F83 C82 C81 115.3(8) . . ?
F82 C82 C81 109.8(8) . . ?
F82' C82 C81 121.2(7) . . ?
F81' C82 C81 110.2(8) . . ?
F83' C82 C81 112.6(8) . . ?
O92 C91 O91 128.9(7) . . ?
O92 C91 C92 115.9(7) . . ?
O91 C91 C92 115.0(7) . . ?
F93 C92 F91 107.2(8) . . ?
F93 C92 F92 99.5(8) . . ?
F91 C92 F92 103.1(9) . . ?
F93 C92 C91 115.8(6) . . ?
F91 C92 C91 116.5(7) . . ?
F92 C92 C91 112.8(7) . . ?
O102 C101 O101 130.0(7) . . ?
O102 C101 C102 115.3(7) . . ?
O101 C101 C102 114.6(7) . . ?
F103 C102 F102 110.6(10) . . ?
F103 C102 F101 99.2(9) . . ?
F102 C102 F101 97.3(10) . . ?
F103 C102 C101 118.8(7) . . ?
F102 C102 C101 116.1(7) . . ?
F101 C102 C101 111.2(8) . . ?
O112 C111 O111 130.9(8) . . ?
O112 C111 C112 117.3(8) . . ?
O111 C111 C112 111.8(8) . . ?
F113 C112 F112 105.7(10) . . ?
F113 C112 F111 104.5(10) . . ?
F112 C112 F111 96.6(8) . . ?
F113 C112 C111 114.5(7) . . ?
F112 C112 C111 115.8(8) . . ?
F111 C112 C111 117.6(7) . . ?
O121 C121 O122 128.0(7) . . ?
O121 C121 C122 116.5(6) . . ?
O122 C121 C122 115.5(6) . . ?
F121 C122 F122 100.6(8) . . ?
F121 C122 F123 104.0(9) . . ?
F122 C122 F123 105.3(8) . . ?
F121 C122 C121 110.9(7) . . ?
F122 C122 C121 117.2(7) . . ?
F123 C122 C121 117.0(6) . . ?
O132 C131 O131 131.5(8) . . ?
O132 C131 C132 113.2(7) . . ?
O131 C131 C132 115.3(7) . . ?
F132 C132 F13A 119.4(9) . . ?
F132 C132 F133 104.3(9) . . ?
F13A C132 F133 43.5(9) . . ?
F132 C132 F131 103.5(9) . . ?
F13A C132 F131 58.3(10) . . ?
F133 C132 F131 100.9(8) . . ?
F132 C132 F13B 53.9(10) . . ?
F13A C132 F13B 104.0(9) . . ?
F133 C132 F13B 130.9(10) . . ?
F131 C132 F13B 55.0(9) . . ?
F132 C132 F13C 48.2(10) . . ?
F13A C132 F13C 101.4(9) . . ?
F133 C132 F13C 64.3(9) . . ?
F131 C132 F13C 134.8(10) . . ?
F13B C132 F13C 100.8(8) . . ?
F132 C132 C131 119.7(7) . . ?
F13A C132 C131 120.8(8) . . ?
F133 C132 C131 116.4(8) . . ?
F131 C132 C131 109.7(8) . . ?
F13B C132 C131 112.3(8) . . ?
F13C C132 C131 115.1(9) . . ?
O142 C141 O141 129.4(8) . . ?
O142 C141 C142 115.5(8) . . ?
O141 C141 C142 115.0(7) . . ?
F141 C142 F142 105.4(10) . . ?
F141 C142 F143 106.3(9) . . ?
F142 C142 F143 98.1(9) . . ?
F141 C142 C141 116.2(7) . . ?
F142 C142 C141 111.8(7) . . ?
F143 C142 C141 117.0(7) . . ?
O151 C151 O152 129.4(7) . . ?
O151 C151 C152 117.0(7) . . ?
O152 C151 C152 113.6(7) . . ?
F151 C152 F153 105.3(9) . . ?
F151 C152 F15A 34.3(8) . . ?
F153 C152 F15A 121.5(11) . . ?
F151 C152 F15B 125.7(11) . . ?
F153 C152 F15B 59.6(10) . . ?
F15A C152 F15B 105.0(9) . . ?
F151 C152 F15C 70.5(9) . . ?
F153 C152 F15C 44.6(10) . . ?
F15A C152 F15C 101.3(8) . . ?
F15B C152 F15C 102.6(9) . . ?
F151 C152 F152 101.5(8) . . ?
F153 C152 F152 102.1(8) . . ?
F15A C152 F152 68.9(8) . . ?
F15B C152 F152 45.6(9) . . ?
F15C C152 F152 135.7(9) . . ?
F151 C152 C151 112.5(8) . . ?
F153 C152 C151 121.8(8) . . ?
F15A C152 C151 114.7(8) . . ?
F15B C152 C151 119.2(10) . . ?
F15C C152 C151 112.0(7) . . ?
F152 C152 C151 111.1(7) . . ?
O161 C161 O162 130.9(8) . . ?
O161 C161 C162 114.5(7) . . ?
O162 C161 C162 114.6(7) . . ?
F161 C162 F16B 121.3(10) . . ?
F161 C162 F16C 59.7(10) . . ?
F16B C162 F16C 103.7(7) . . ?
F161 C162 F163 103.1(9) . . ?
F16B C162 F163 36.7(10) . . ?
F16C C162 F163 124.6(11) . . ?
F161 C162 F162 102.9(10) . . ?
F16B C162 F162 66.2(10) . . ?
F16C C162 F162 46.6(10) . . ?
F163 C162 F162 100.8(9) . . ?
F161 C162 F16A 43.8(10) . . ?
F16B C162 F16A 101.1(9) . . ?
F16C C162 F16A 101.4(8) . . ?
F163 C162 F16A 68.1(10) . . ?
F162 C162 F16A 133.8(11) . . ?
F161 C162 C161 119.3(8) . . ?
F16B C162 C161 117.5(7) . . ?
F16C C162 C161 118.7(8) . . ?
F163 C162 C161 115.3(9) . . ?
F162 C162 C161 113.1(11) . . ?
F16A C162 C161 112.0(8) . . ?
C11 O11 Ag6 113.8(5) . . ?
C11 O12 Ag15 141.5(5) . . ?
C11 O12 Ag5 118.8(5) . . ?
Ag15 O12 Ag5 98.20(17) . . ?
C21 O21 Ag6 123.5(5) . . ?
C21 O22 Ag7 122.1(5) . . ?
C31 O31 Ag13 123.1(5) . . ?
C31 O32 Ag14 120.9(5) . . ?
C41 O41 Ag2 119.3(5) . . ?
C41 O42 Ag10 125.0(5) . . ?
C51 O51 Ag5 140.7(5) . . ?
C51 O52 Ag14 117.9(5) . . ?
C61 O61 Ag1 120.0(5) . . ?
C61 O62 Ag4 128.3(5) . . ?
C71 O71 Ag15 120.9(5) . . ?
C71 O72 Ag14 123.6(5) . . ?
C71 O72 Ag16 125.9(5) . . ?
Ag14 O72 Ag16 109.7(2) . . ?
C81 O81 Ag10 125.7(6) . . ?
C81 O82 Ag11 120.3(5) . . ?
C91 O91 Ag4 132.4(5) . . ?
C91 O92 Ag9 120.3(5) . . ?
C101 O101 Ag7 116.7(5) . . ?
C101 O102 Ag12 144.5(5) . . ?
C101 O102 Ag3 118.4(5) . . ?
Ag12 O102 Ag3 96.5(2) . . ?
C111 O111 Ag4 132.8(6) . . ?
C111 O112 Ag8 118.1(5) . . ?
C121 O121 Ag13 115.3(5) . . ?
C121 O122 Ag3 140.3(5) . . ?
C121 O122 Ag12 119.9(5) . . ?
Ag3 O122 Ag12 98.64(18) . . ?
C131 O131 Ag13 120.8(5) . . ?
C131 O131 Ag17 125.5(6) . . ?
Ag13 O131 Ag17 113.5(2) . . ?
C131 O132 Ag12 118.2(5) . . ?
C141 O141 Ag10 126.8(6) . . ?
C141 O142 Ag11 119.5(6) . . ?
C151 O151 Ag5 120.9(5) . . ?
C151 O152 Ag9 113.4(5) . . ?
C161 O161 Ag8 110.8(5) . . ?
C161 O162 Ag3 119.1(5) . . ?
C017 N1 C019 109.8(9) . . ?
C017 N1 C020 110.0(9) . . ?
C019 N1 C020 105.3(10) . . ?
C017 N1 C018 110.8(9) . . ?
C019 N1 C018 110.9(10) . . ?
C020 N1 C018 109.8(10) . . ?
C012 C011 C016 120.0 . . ?
C011 C012 C013 120.0 . . ?
C014 C013 C012 120.0 . . ?
C013 C014 C015 120.0 . . ?
C014 C015 C016 120.0 . . ?
C015 C016 C011 120.0 . . ?
C015 C016 C017 121.1(6) . . ?
C011 C016 C017 118.9(6) . . ?
N1 C017 C016 119.4(9) . . ?
C028 N2 C029 117.6(13) . . ?
C028 N2 C027 112.6(11) . . ?
C029 N2 C027 106.0(12) . . ?
C028 N2 C030 104.1(11) . . ?
C029 N2 C030 105.5(13) . . ?
C027 N2 C030 110.7(10) . . ?
C022 C021 C026 120.0 . . ?
C021 C022 C023 120.0 . . ?
C024 C023 C022 120.0 . . ?
C023 C024 C025 120.0 . . ?
C026 C025 C024 120.0 . . ?
C025 C026 C021 120.0 . . ?
C025 C026 C027 121.7(6) . . ?
C021 C026 C027 118.2(6) . . ?
N2 C027 C026 118.0(10) . . ?
C040 N3 C039 111(2) . . ?
C040 N3 C038 131(2) . . ?
C039 N3 C038 111.7(17) . . ?
C040 N3 C037 99.1(12) . . ?
C039 N3 C037 98.3(13) . . ?
C038 N3 C037 97.3(12) . . ?
C032 C031 C036 120.0 . . ?
C033 C032 C031 120.0 . . ?
C032 C033 C034 120.0 . . ?
C035 C034 C033 120.0 . . ?
C034 C035 C036 120.0 . . ?
C035 C036 C031 120.0 . . ?
C035 C036 C037 120.0(7) . . ?
C031 C036 C037 118.6(7) . . ?
N3 C037 C036 102.8(12) . . ?
C050 N4 C049 106(2) . . ?
C050 N4 C048 125(2) . . ?
C049 N4 C048 107.0(18) . . ?
C050 N4 C047 106.9(14) . . ?
C049 N4 C047 103.5(14) . . ?
C048 N4 C047 106.1(13) . . ?
C042 C041 C046 120.0 . . ?
C043 C042 C041 120.0 . . ?
C042 C043 C044 120.0 . . ?
C045 C044 C043 120.0 . . ?
C044 C045 C046 120.0 . . ?
C045 C046 C041 120.0 . . ?
C045 C046 C047 117.3(8) . . ?
C041 C046 C047 116.9(8) . . ?
N4 C047 C046 105.8(12) . . ?

loop_
_geom_bond_atom_site_label_1
_geom_bond_atom_site_label_2
_geom_bond_distance
_geom_bond_site_symmetry_2
_geom_bond_publ_flag
Ag1 O61 2.217(5) . ?
Ag1 C3 2.241(7) . ?
Ag1 C1 2.573(7) . ?
Ag1 C2 2.645(8) . ?
Ag1 Ag2 2.8502(8) . ?
Ag1 Ag4 2.9435(8) . ?
Ag1 Ag3 3.1028(9) . ?
Ag1 Ag5 3.1687(8) . ?
Ag2 O41 2.222(5) . ?
Ag2 C1 2.223(7) . ?
Ag2 C3 2.649(7) . ?
Ag2 Ag10 2.8438(8) . ?
Ag2 Ag15 3.2664(9) . ?
Ag2 Ag6 3.3229(9) . ?
Ag2 Ag7 3.3251(9) . ?
Ag2 Ag3 3.3342(9) . ?
Ag2 Ag12 3.3640(8) . ?
Ag3 O162 2.260(6) . ?
Ag3 O122 2.325(5) . ?
Ag3 C3 2.448(8) . ?
Ag3 O102 2.514(6) . ?
Ag3 Ag8 2.8996(9) . ?
Ag3 Ag7 3.0301(8) . ?
Ag4 C3 2.233(7) . ?
Ag4 O91 2.340(6) . ?
Ag4 O111 2.356(7) . ?
Ag4 O62 2.370(6) . ?
Ag4 Ag8 3.1053(9) . ?
Ag4 Ag9 3.1137(9) . ?
Ag5 O151 2.264(6) . ?
Ag5 O51 2.313(6) . ?
Ag5 C3 2.422(8) . ?
Ag5 O12 2.505(5) . ?
Ag5 Ag9 2.8553(9) . ?
Ag5 Ag6 3.0862(8) . ?
Ag6 C4 2.280(7) . ?
Ag6 O21 2.316(5) . ?
Ag6 O11 2.325(5) . ?
Ag6 Ag7 2.9104(9) . ?
Ag6 Ag9 2.9601(9) . ?
Ag7 C4 2.264(8) . ?
Ag7 O101 2.290(6) . ?
Ag7 O22 2.309(5) . ?
Ag7 Ag8 2.9248(9) . ?
Ag8 O112 2.193(6) . ?
Ag8 C4 2.336(7) . ?
Ag8 O2 2.401(7) 1_655 ?
Ag8 O161 2.529(6) . ?
Ag8 Ag9 2.8273(9) . ?
Ag9 O92 2.190(6) . ?
Ag9 C4 2.317(7) . ?
Ag9 O3 2.417(8) 1_655 ?
Ag9 O152 2.490(5) . ?
Ag10 C1 2.229(7) . ?
Ag10 O141 2.308(7) . ?
Ag10 O81 2.328(6) . ?
Ag10 O42 2.359(5) . ?
Ag10 Ag11 2.9431(9) . ?
Ag10 Ag12 3.1791(9) . ?
Ag10 Ag15 3.2414(10) . ?
Ag11 C2 2.334(8) . ?
Ag11 O82 2.372(6) . ?
Ag11 O142 2.386(6) . ?
Ag11 O1 2.451(7) . ?
Ag11 Ag14 3.1966(10) . ?
Ag11 Ag13 3.2380(10) . ?
Ag12 O132 2.247(6) . ?
Ag12 C1 2.359(8) . ?
Ag12 O102 2.480(6) . ?
Ag12 O122 2.582(6) . ?
Ag12 C2 2.614(8) . ?
Ag12 Ag13 2.9808(9) . ?
Ag13 C2 2.189(7) . ?
Ag13 O31 2.321(5) . ?
Ag13 O121 2.459(6) . ?
Ag13 O131 2.464(6) . ?
Ag13 Ag14 2.8830(10) . ?
Ag14 C2 2.211(8) . ?
Ag14 O32 2.319(5) . ?
Ag14 O52 2.454(7) . ?
Ag14 O72 2.458(6) . ?
Ag14 Ag15 2.9716(8) . ?
Ag15 O71 2.207(6) . ?
Ag15 C1 2.349(8) . ?
Ag15 O12 2.440(5) . ?
Ag15 C2 2.638(8) . ?
Ag16 O3W 2.306(6) . ?
Ag16 O4W 2.339(7) . ?
Ag16 O72 2.501(6) . ?
Ag16 O3 2.529(8) . ?
Ag17 O1W 2.284(7) . ?
Ag17 O2W 2.307(7) . ?
Ag17 O131 2.497(6) . ?
Ag17 O2 2.503(7) . ?
C1 C2 1.235(9) . ?
C3 C4 1.212(9) . ?
N5 O1 1.158(8) . ?
N5 O2 1.186(8) . ?
N5 O3 1.190(9) . ?
O2 Ag8 2.401(7) 1_455 ?
O3 Ag9 2.417(8) 1_455 ?
C11 O11 1.231(9) . ?
C11 O12 1.252(8) . ?
C11 C12 1.446(9) . ?
C12 F13 1.305(5) . ?
C12 F12 1.308(5) . ?
C12 F11 1.312(5) . ?
C21 O21 1.217(9) . ?
C21 O22 1.247(9) . ?
C21 C22 1.502(7) . ?
C22 F22' 1.313(5) . ?
C22 F21 1.314(5) . ?
C22 F23 1.315(5) . ?
C22 F21' 1.317(5) . ?
C22 F23' 1.319(5) . ?
C22 F22 1.321(5) . ?
C31 O31 1.222(10) . ?
C31 O32 1.254(10) . ?
C31 C32 1.509(8) . ?
C32 F31 1.312(5) . ?
C32 F33' 1.315(5) . ?
C32 F32 1.316(5) . ?
C32 F31' 1.317(5) . ?
C32 F32' 1.320(5) . ?
C32 F33 1.322(5) . ?
C41 O42 1.204(9) . ?
C41 O41 1.243(9) . ?
C41 C42 1.466(8) . ?
C42 F43 1.302(5) . ?
C42 F42 1.311(5) . ?
C42 F41 1.315(5) . ?
C51 O51 1.236(9) . ?
C51 O52 1.270(10) . ?
C51 C52 1.492(9) . ?
C52 F53 1.314(5) . ?
C52 F52 1.318(5) . ?
C52 F51' 1.318(5) . ?
C52 F53' 1.319(5) . ?
C52 F51 1.319(5) . ?
C52 F52' 1.319(5) . ?
C61 O62 1.213(9) . ?
C61 O61 1.226(9) . ?
C61 C62 1.499(8) . ?
C62 F61 1.315(5) . ?
C62 F62 1.316(5) . ?
C62 F63 1.316(5) . ?
C71 O72 1.231(9) . ?
C71 O71 1.239(9) . ?
C71 C72 1.470(9) . ?
C72 F73 1.312(5) . ?
C72 F72' 1.312(5) . ?
C72 F72 1.317(5) . ?
C72 F71 1.318(5) . ?
C72 F73' 1.318(5) . ?
C72 F71' 1.320(5) . ?
C81 O81 1.230(10) . ?
C81 O82 1.235(10) . ?
C81 C82 1.462(9) . ?
C82 F81 1.315(5) . ?
C82 F83 1.315(5) . ?
C82 F82 1.316(5) . ?
C82 F82' 1.319(5) . ?
C82 F81' 1.320(5) . ?
C82 F83' 1.320(5) . ?
C91 O92 1.241(9) . ?
C91 O91 1.252(9) . ?
C91 C92 1.460(9) . ?
C92 F93 1.306(5) . ?
C92 F91 1.310(5) . ?
C92 F92 1.311(5) . ?
C101 O102 1.220(9) . ?
C101 O101 1.229(9) . ?
C101 C102 1.456(9) . ?
C102 F103 1.314(5) . ?
C102 F102 1.314(5) . ?
C102 F101 1.320(5) . ?
C111 O112 1.224(10) . ?
C111 O111 1.228(10) . ?
C111 C112 1.477(9) . ?
C112 F113 1.306(5) . ?
C112 F112 1.315(5) . ?
C112 F111 1.317(5) . ?
C121 O121 1.228(9) . ?
C121 O122 1.264(8) . ?
C121 C122 1.466(9) . ?
C122 F121 1.311(5) . ?
C122 F122 1.311(5) . ?
C122 F123 1.314(5) . ?
C131 O132 1.222(10) . ?
C131 O131 1.234(10) . ?
C131 C132 1.462(9) . ?
C132 F132 1.308(5) . ?
C132 F13A 1.312(5) . ?
C132 F133 1.315(5) . ?
C132 F131 1.317(5) . ?
C132 F13B 1.317(5) . ?
C132 F13C 1.322(5) . ?
C141 O142 1.224(9) . ?
C141 O141 1.229(10) . ?
C141 C142 1.479(9) . ?
C142 F141 1.312(5) . ?
C142 F142 1.319(5) . ?
C142 F143 1.320(5) . ?
C151 O151 1.232(9) . ?
C151 O152 1.240(9) . ?
C151 C152 1.476(9) . ?
C152 F151 1.314(5) . ?
C152 F153 1.314(5) . ?
C152 F15A 1.316(5) . ?
C152 F15B 1.317(5) . ?
C152 F15C 1.322(5) . ?
C152 F152 1.324(5) . ?
C161 O161 1.209(9) . ?
C161 O162 1.223(9) . ?
C161 C162 1.465(9) . ?
C162 F161 1.314(5) . ?
C162 F16B 1.315(5) . ?
C162 F16C 1.317(5) . ?
C162 F163 1.317(5) . ?
C162 F162 1.320(5) . ?
C162 F16A 1.322(5) . ?
N1 C017 1.451(10) . ?
N1 C019 1.457(11) . ?
N1 C020 1.469(11) . ?
N1 C018 1.479(11) . ?
C011 C012 1.3900 . ?
C011 C016 1.3900 . ?
C012 C013 1.3900 . ?
C013 C014 1.3900 . ?
C014 C015 1.3900 . ?
C015 C016 1.3900 . ?
C016 C017 1.550(11) . ?
N2 C028 1.432(11) . ?
N2 C029 1.442(13) . ?
N2 C027 1.450(11) . ?
N2 C030 1.452(12) . ?
C021 C022 1.3900 . ?
C021 C026 1.3900 . ?
C022 C023 1.3900 . ?
C023 C024 1.3900 . ?
C024 C025 1.3900 . ?
C025 C026 1.3900 . ?
C026 C027 1.550(12) . ?
N3 C040 1.427(14) . ?
N3 C039 1.429(14) . ?
N3 C038 1.442(13) . ?
N3 C037 1.451(14) . ?
C031 C032 1.3900 . ?
C031 C036 1.3900 . ?
C032 C033 1.3900 . ?
C033 C034 1.3900 . ?
C034 C035 1.3900 . ?
C035 C036 1.3900 . ?
C036 C037 1.579(13) . ?
N4 C050 1.409(14) . ?
N4 C049 1.422(14) . ?
N4 C048 1.424(13) . ?
N4 C047 1.424(14) . ?
C041 C042 1.3900 . ?
C041 C046 1.3900 . ?
C042 C043 1.3900 . ?
C043 C044 1.3900 . ?
C044 C045 1.3900 . ?
C045 C046 1.3900 . ?
C046 C047 1.591(14) . ?
